data_4318713
loop_
_publ_author_name
'Marie-Line Lehaire'
'Rosario Scopelliti'
'Kay Severin'

_publ_contact_author_address
;
Institut de Chimie Mol\'eculaire et Biologique
Ecole Polytechnique F\'ederale de Lausanne
CH-1015 Lausanne
Switzerland
;
_publ_contact_author_email kay.severin@epfl.ch
_publ_contact_author_fax '+4121 693 9305'
_publ_contact_author_name 'Kay Severin'
_publ_contact_author_phone '+4121 693 9302'
_publ_section_title
;
 Stabilization of Molecular LiF and LiFHF inside Metallamacrocyclic Hosts
;
_journal_name_full 'Inorganic Chemistry'
_journal_page_first 5466
_journal_page_last 5474
_journal_paper_doi 10.1021/ic025749k
_journal_volume 41
_journal_year 2002
_chemical_formula_sum 'C54 H65 F Li N3 O7 Rh3'
_chemical_formula_weight 1202.76
_chemical_name_systematic
; 
 ? 
;
_space_group_IT_number 15
_symmetry_cell_setting monoclinic
_symmetry_space_group_name_Hall '-C 2yc'
_symmetry_space_group_name_H-M 'C 1 2/c 1'
_atom_sites_solution_hydrogens geom
_atom_sites_solution_primary direct
_atom_sites_solution_secondary difmap
_audit_creation_method SHELXL-97
_cell_angle_alpha 90.00
_cell_angle_beta 112.44(3)
_cell_angle_gamma 90.00
_cell_formula_units_Z 8
_cell_length_a 44.177(9)
_cell_length_b 12.390(3)
_cell_length_c 20.164(4)
_cell_measurement_reflns_used '463 spots from first image'
_cell_measurement_temperature 143(2)
_cell_volume 10201(4)
_computing_cell_refinement 'marresearch marHKL, 1.9.1'
_computing_data_collection 'marresearch mar345, 1.2.11'
_computing_data_reduction 'marresearch marHKL'
_computing_molecular_graphics 'Bruker SHELXTL'
_computing_publication_material 'Bruker SHELXTL'
_computing_structure_refinement 'SHELXL-97 (Sheldrick, 1997)'
_computing_structure_solution 'SHELXS-97 (Sheldrick, 1990)'
_diffrn_ambient_temperature 143(2)
_diffrn_measured_fraction_theta_full 0.879
_diffrn_measured_fraction_theta_max 0.879
_diffrn_measurement_device_type 'mar345 IPDS'
_diffrn_measurement_method '60 images with deltaphi = 3 degrees and exp. time = 180 sec.'
_diffrn_radiation_monochromator graphite
_diffrn_radiation_source 'fine-focus sealed tube'
_diffrn_radiation_type MoK\a
_diffrn_radiation_wavelength 0.71070
_diffrn_reflns_av_R_equivalents 0.0317
_diffrn_reflns_av_sigmaI/netI 0.0302
_diffrn_reflns_limit_h_max 57
_diffrn_reflns_limit_h_min -57
_diffrn_reflns_limit_k_max 15
_diffrn_reflns_limit_k_min -15
_diffrn_reflns_limit_l_max 26
_diffrn_reflns_limit_l_min -25
_diffrn_reflns_number 29489
_diffrn_reflns_theta_full 27.59
_diffrn_reflns_theta_max 27.59
_diffrn_reflns_theta_min 1.00
_exptl_absorpt_coefficient_mu 1.017
_exptl_absorpt_correction_type none
_exptl_crystal_colour red
_exptl_crystal_density_diffrn 1.566
_exptl_crystal_density_method 'not measured'
_exptl_crystal_description prismatic
_exptl_crystal_F_000 4904
_exptl_crystal_size_max 0.30
_exptl_crystal_size_mid 0.26
_exptl_crystal_size_min 0.21
_refine_diff_density_max 1.562
_refine_diff_density_min -1.165
_refine_diff_density_rms 0.132
_refine_ls_extinction_coef 0.00242(8)
_refine_ls_extinction_expression Fc^*^=kFc[1+0.001xFc^2^\l^3^/sin(2\q)]^-1/4^
_refine_ls_extinction_method SHELXL
_refine_ls_goodness_of_fit_ref 1.041
_refine_ls_hydrogen_treatment mixed
_refine_ls_matrix_type full
_refine_ls_number_parameters 630
_refine_ls_number_reflns 10389
_refine_ls_number_restraints 3
_refine_ls_restrained_S_all 1.041
_refine_ls_R_factor_all 0.0512
_refine_ls_R_factor_gt 0.0469
_refine_ls_shift/su_max 0.001
_refine_ls_shift/su_mean 0.000
_refine_ls_structure_factor_coef Fsqd
_refine_ls_weighting_details 'calc w=1/[\s^2^(Fo^2^)+(0.0809P)^2^+22.2495P] where P=(Fo^2^+2Fc^2^)/3'
_refine_ls_weighting_scheme calc
_refine_ls_wR_factor_gt 0.1256
_refine_ls_wR_factor_ref 0.1284
_reflns_number_gt 9206
_reflns_number_total 10389
_reflns_threshold_expression >2sigma(I)
_cod_data_source_file ic025749k_s1_5.cif
_cod_data_source_block 2_LiF
_cod_depositor_comments
;
The following automatic conversions were performed:

'_symmetry_cell_setting' value 'Monoclinic' changed to 'monoclinic'
according to the built-in table from CIF Core dictionary named
'cif_core.dic' version 2.4.1 from 2010-06-29.

Automatic conversion script
Id: cif_fix_values 1646 2011-03-28 12:23:43Z adriana 
;
_cod_database_code 4318713

loop_
_symmetry_equiv_pos_as_xyz
'x, y, z'
'-x, y, -z+1/2'
'x+1/2, y+1/2, z'
'-x+1/2, y+1/2, -z+1/2'
'-x, -y, -z'
'x, -y, z-1/2'
'-x+1/2, -y+1/2, -z'
'x+1/2, -y+1/2, z-1/2'

loop_
_atom_site_label
_atom_site_type_symbol
_atom_site_fract_x
_atom_site_fract_y
_atom_site_fract_z
_atom_site_U_iso_or_equiv
_atom_site_adp_type
_atom_site_occupancy
_atom_site_symmetry_multiplicity
_atom_site_calc_flag
_atom_site_refinement_flags
_atom_site_disorder_assembly
_atom_site_disorder_group
Rh1 Rh 0.177102(6) 0.08484(2) 0.093084(14) 0.03262(10) Uani 1 1 d . . .
Rh2 Rh 0.063163(6) 0.27948(2) 0.067040(13) 0.03055(10) Uani 1 1 d . . .
Rh3 Rh 0.155055(6) 0.49854(2) 0.005920(14) 0.03177(10) Uani 1 1 d . . .
F1 F 0.16173(5) 0.34524(17) 0.19682(11) 0.0405(5) Uani 1 1 d . . .
O1 O 0.14384(6) -0.0235(2) 0.02395(13) 0.0367(5) Uani 1 1 d . . .
O2 O 0.13208(5) 0.15638(19) 0.08527(13) 0.0329(5) Uani 1 1 d . . .
O3 O 0.03542(5) 0.3317(2) -0.03583(13) 0.0345(5) Uani 1 1 d . . .
O4 O 0.09863(5) 0.37461(19) 0.04457(12) 0.0320(5) Uani 1 1 d . . .
O5 O 0.16799(6) 0.4364(2) -0.07550(13) 0.0370(5) Uani 1 1 d . . .
O6 O 0.16721(5) 0.33736(18) 0.04264(12) 0.0323(5) Uani 1 1 d . . .
N1 N 0.07690(7) 0.1501(2) 0.01492(15) 0.0325(6) Uani 1 1 d . . .
N2 N 0.10776(7) 0.4366(2) -0.05400(15) 0.0327(6) Uani 1 1 d . . .
N3 N 0.17168(7) 0.1700(2) -0.00223(16) 0.0352(6) Uani 1 1 d . . .
C1 C 0.11354(8) 0.0140(3) 0.00087(19) 0.0347(7) Uani 1 1 d . . .
C2 C 0.10746(7) 0.1093(3) 0.03471(17) 0.0293(6) Uani 1 1 d . . .
C3 C 0.05159(8) 0.0998(3) -0.03766(19) 0.0369(7) Uani 1 1 d . . .
H3 H 0.0302 0.1290 -0.0513 0.044 Uiso 1 1 calc R . .
C4 C 0.05591(9) 0.0089(3) -0.0715(2) 0.0402(8) Uani 1 1 d . . .
H4 H 0.0377 -0.0248 -0.1076 0.048 Uiso 1 1 calc R . .
C5 C 0.08746(9) -0.0340(3) -0.05239(19) 0.0387(8) Uani 1 1 d . . .
H5 H 0.0908 -0.0962 -0.0763 0.046 Uiso 1 1 calc R . .
C6 C 0.05412(8) 0.3698(3) -0.06852(18) 0.0320(7) Uani 1 1 d . . .
C7 C 0.08795(8) 0.3940(3) -0.02447(17) 0.0293(6) Uani 1 1 d . . .
C8 C 0.09636(9) 0.4513(3) -0.12641(19) 0.0379(7) Uani 1 1 d . . .
H8 H 0.1109 0.4784 -0.1470 0.046 Uiso 1 1 calc R . .
C9 C 0.06476(9) 0.4285(3) -0.1707(2) 0.0415(8) Uani 1 1 d . . .
H9 H 0.0576 0.4400 -0.2210 0.050 Uiso 1 1 calc R . .
C10 C 0.04324(9) 0.3880(3) -0.14078(19) 0.0380(7) Uani 1 1 d . . .
H10 H 0.0211 0.3732 -0.1706 0.046 Uiso 1 1 calc R . .
C11 C 0.16995(8) 0.3297(3) -0.07220(19) 0.0344(7) Uani 1 1 d . . .
C12 C 0.16938(8) 0.2776(3) -0.00890(18) 0.0313(7) Uani 1 1 d . . .
C13 C 0.17421(9) 0.1090(3) -0.0566(2) 0.0408(8) Uani 1 1 d . . .
H13 H 0.1754 0.0327 -0.0517 0.049 Uiso 1 1 calc R . .
C14 C 0.17508(10) 0.1541(3) -0.1171(2) 0.0445(8) Uani 1 1 d . . .
H14 H 0.1772 0.1096 -0.1535 0.053 Uiso 1 1 calc R . .
C15 C 0.17280(9) 0.2661(3) -0.1260(2) 0.0407(8) Uani 1 1 d . . .
H15 H 0.1732 0.2983 -0.1684 0.049 Uiso 1 1 calc R . .
C16 C 0.21699(8) -0.0244(3) 0.1301(2) 0.0382(7) Uani 1 1 d . . .
C17 C 0.19960(8) -0.0270(3) 0.17783(19) 0.0372(7) Uani 1 1 d . . .
C18 C 0.20198(9) 0.0768(3) 0.20887(19) 0.0403(8) Uani 1 1 d . . .
C19 C 0.21989(8) 0.1460(3) 0.1799(2) 0.0398(8) Uani 1 1 d . . .
C20 C 0.22969(8) 0.0817(3) 0.1316(2) 0.0403(8) Uani 1 1 d . . .
C21 C 0.22120(10) -0.1168(3) 0.0874(2) 0.0475(9) Uani 1 1 d . . .
H21A H 0.2223 -0.0900 0.0426 0.071 Uiso 1 1 calc R . .
H21B H 0.2026 -0.1662 0.0762 0.071 Uiso 1 1 calc R . .
H21C H 0.2415 -0.1552 0.1151 0.071 Uiso 1 1 calc R . .
C22 C 0.18180(10) -0.1229(3) 0.1906(2) 0.0505(10) Uani 1 1 d . . .
H22A H 0.1971 -0.1677 0.2288 0.076 Uiso 1 1 calc R . .
H22B H 0.1726 -0.1654 0.1464 0.076 Uiso 1 1 calc R . .
H22C H 0.1641 -0.0983 0.2049 0.076 Uiso 1 1 calc R . .
C23 C 0.18865(11) 0.1118(4) 0.2634(2) 0.0513(10) Uani 1 1 d . . .
H23A H 0.1708 0.0634 0.2617 0.077 Uiso 1 1 calc R . .
H23B H 0.1803 0.1858 0.2529 0.077 Uiso 1 1 calc R . .
H23C H 0.2061 0.1093 0.3113 0.077 Uiso 1 1 calc R . .
C24 C 0.22958(10) 0.2607(3) 0.2008(3) 0.0528(10) Uani 1 1 d . . .
H24A H 0.2112 0.2993 0.2058 0.079 Uiso 1 1 calc R . .
H24B H 0.2354 0.2956 0.1638 0.079 Uiso 1 1 calc R . .
H24C H 0.2485 0.2623 0.2466 0.079 Uiso 1 1 calc R . .
C25 C 0.24896(10) 0.1195(4) 0.0890(3) 0.0536(10) Uani 1 1 d . . .
H25A H 0.2721 0.1003 0.1142 0.080 Uiso 1 1 calc R . .
H25B H 0.2469 0.1981 0.0831 0.080 Uiso 1 1 calc R . .
H25C H 0.2405 0.0850 0.0416 0.080 Uiso 1 1 calc R . .
C26 C 0.02212(9) 0.2655(3) 0.09705(19) 0.0390(8) Uani 1 1 d . . .
C27 C 0.04385(9) 0.1772(3) 0.12696(19) 0.0374(7) Uani 1 1 d . . .
C28 C 0.07486(9) 0.2203(3) 0.17430(19) 0.0385(8) Uani 1 1 d . . .
C29 C 0.07190(9) 0.3345(3) 0.17444(18) 0.0366(7) Uani 1 1 d . . .
C30 C 0.03979(9) 0.3645(3) 0.12627(19) 0.0379(7) Uani 1 1 d . . .
C31 C -0.01237(9) 0.2598(4) 0.0453(2) 0.0545(11) Uani 1 1 d . . .
H31A H -0.0166 0.1886 0.0223 0.082 Uiso 1 1 calc R . .
H31B H -0.0163 0.3158 0.0087 0.082 Uiso 1 1 calc R . .
H31C H -0.0271 0.2710 0.0708 0.082 Uiso 1 1 calc R . .
C32 C 0.03615(12) 0.0604(3) 0.1127(2) 0.0520(10) Uani 1 1 d . . .
H32A H 0.0546 0.0239 0.1066 0.078 Uiso 1 1 calc R . .
H32B H 0.0165 0.0522 0.0688 0.078 Uiso 1 1 calc R . .
H32C H 0.0323 0.0282 0.1532 0.078 Uiso 1 1 calc R . .
C33 C 0.10397(10) 0.1559(4) 0.2196(2) 0.0496(9) Uani 1 1 d . . .
H33A H 0.1021 0.1380 0.2652 0.074 Uiso 1 1 calc R . .
H33B H 0.1239 0.1982 0.2289 0.074 Uiso 1 1 calc R . .
H33C H 0.1050 0.0892 0.1944 0.074 Uiso 1 1 calc R . .
C34 C 0.09794(10) 0.4094(3) 0.2189(2) 0.0466(9) Uani 1 1 d . . .
H34A H 0.0914 0.4839 0.2038 0.070 Uiso 1 1 calc R . .
H34B H 0.1184 0.3929 0.2128 0.070 Uiso 1 1 calc R . .
H34C H 0.1012 0.4009 0.2695 0.070 Uiso 1 1 calc R . .
C35 C 0.02605(12) 0.4761(4) 0.1104(2) 0.0540(10) Uani 1 1 d . . .
H35A H 0.0129 0.4912 0.1391 0.081 Uiso 1 1 calc R . .
H35B H 0.0122 0.4819 0.0593 0.081 Uiso 1 1 calc R . .
H35C H 0.0440 0.5283 0.1224 0.081 Uiso 1 1 calc R . .
C36 C 0.15938(9) 0.6658(3) -0.0124(2) 0.0393(8) Uani 1 1 d . . .
C37 C 0.19098(9) 0.6239(3) 0.0339(2) 0.0393(8) Uani 1 1 d . . .
C38 C 0.18811(9) 0.5864(3) 0.0979(2) 0.0381(8) Uani 1 1 d . . .
C39 C 0.15468(9) 0.6030(3) 0.0921(2) 0.0365(7) Uani 1 1 d . . .
C40 C 0.13752(9) 0.6525(3) 0.0240(2) 0.0407(8) Uani 1 1 d . . .
C41 C 0.15159(13) 0.7194(3) -0.0836(2) 0.0538(11) Uani 1 1 d . . .
H41A H 0.1290 0.7024 -0.1153 0.081 Uiso 1 1 calc R . .
H41B H 0.1667 0.6933 -0.1052 0.081 Uiso 1 1 calc R . .
H41C H 0.1540 0.7978 -0.0769 0.081 Uiso 1 1 calc R . .
C42 C 0.22059(10) 0.6197(4) 0.0155(3) 0.0532(10) Uani 1 1 d . . .
H42A H 0.2323 0.6885 0.0281 0.080 Uiso 1 1 calc R . .
H42B H 0.2139 0.6067 -0.0361 0.080 Uiso 1 1 calc R . .
H42C H 0.2350 0.5611 0.0424 0.080 Uiso 1 1 calc R . .
C43 C 0.21404(10) 0.5372(4) 0.1616(2) 0.0524(10) Uani 1 1 d . . .
H43A H 0.2307 0.5041 0.1471 0.079 Uiso 1 1 calc R . .
H43B H 0.2043 0.4819 0.1821 0.079 Uiso 1 1 calc R . .
H43C H 0.2242 0.5931 0.1976 0.079 Uiso 1 1 calc R . .
C44 C 0.14163(11) 0.5845(3) 0.1487(2) 0.0466(9) Uani 1 1 d . . .
H44A H 0.1450 0.6494 0.1784 0.070 Uiso 1 1 calc R . .
H44B H 0.1531 0.5235 0.1787 0.070 Uiso 1 1 calc R . .
H44C H 0.1182 0.5684 0.1264 0.070 Uiso 1 1 calc R . .
C45 C 0.10214(10) 0.6838(3) -0.0039(2) 0.0500(9) Uani 1 1 d . . .
H45A H 0.0896 0.6286 0.0096 0.075 Uiso 1 1 calc R . .
H45B H 0.0938 0.6898 -0.0563 0.075 Uiso 1 1 calc R . .
H45C H 0.0998 0.7534 0.0167 0.075 Uiso 1 1 calc R . .
Li1 Li 0.14211(14) 0.3101(5) 0.1045(3) 0.0350(12) Uani 1 1 d . . .
C46 C -0.03028(11) 0.1865(4) -0.2067(2) 0.0518(10) Uani 1 1 d . . .
H46 H -0.0080 0.1834 -0.2014 0.062 Uiso 1 1 calc R . .
C47 C -0.05438(13) 0.1491(4) -0.2692(3) 0.0589(11) Uani 1 1 d . . .
H47 H -0.0486 0.1208 -0.3065 0.071 Uiso 1 1 calc R . .
C48 C -0.08648(13) 0.1525(4) -0.2773(3) 0.0667(13) Uani 1 1 d . . .
H48 H -0.1031 0.1280 -0.3206 0.080 Uiso 1 1 calc R . .
C49 C -0.09460(13) 0.1914(5) -0.2230(3) 0.0774(16) Uani 1 1 d . . .
H49 H -0.1168 0.1920 -0.2279 0.093 Uiso 1 1 calc R . .
C50 C -0.07023(13) 0.2305(5) -0.1601(3) 0.0714(15) Uani 1 1 d . . .
H50 H -0.0760 0.2589 -0.1227 0.086 Uiso 1 1 calc R . .
C51 C -0.03811(11) 0.2279(3) -0.1526(2) 0.0509(10) Uani 1 1 d . . .
H51 H -0.0215 0.2545 -0.1101 0.061 Uiso 1 1 calc R . .
C52 C 0.0000 0.1310(5) 0.2500 0.0526(14) Uani 1 2 d S . .
H52 H 0.0000 0.0543 0.2500 0.063 Uiso 1 2 calc SR . .
C53 C 0.02894(11) 0.1876(4) 0.2824(2) 0.0543(10) Uani 1 1 d . . .
H53 H 0.0490 0.1495 0.3045 0.065 Uiso 1 1 calc R . .
C54 C 0.02887(12) 0.2987(4) 0.2827(2) 0.0567(11) Uani 1 1 d . . .
H54 H 0.0488 0.3373 0.3055 0.068 Uiso 1 1 calc R . .
C55 C 0.0000 0.3536(6) 0.2500 0.0569(15) Uani 1 2 d S . .
H55 H 0.0000 0.4302 0.2500 0.068 Uiso 1 2 calc SR . .
O7 O 0.19380(8) 0.4289(3) 0.32532(18) 0.0628(9) Uani 1 1 d D . .
H7A H 0.1816(12) 0.402(5) 0.2787(17) 0.094 Uiso 1 1 d D . .
H7B H 0.1808(11) 0.470(4) 0.344(3) 0.094 Uiso 1 1 d D . .

loop_
_atom_site_aniso_label
_atom_site_aniso_U_11
_atom_site_aniso_U_22
_atom_site_aniso_U_33
_atom_site_aniso_U_23
_atom_site_aniso_U_13
_atom_site_aniso_U_12
Rh1 0.02805(15) 0.03107(17) 0.03535(16) -0.00013(9) 0.00832(11) 0.00327(9)
Rh2 0.02822(15) 0.03570(18) 0.02922(15) -0.00029(9) 0.01263(11) -0.00006(9)
Rh3 0.03207(16) 0.02933(18) 0.03359(16) -0.00020(9) 0.01218(11) -0.00323(9)
F1 0.0390(11) 0.0398(11) 0.0365(11) -0.0056(8) 0.0073(9) 0.0025(8)
O1 0.0316(12) 0.0300(12) 0.0437(14) -0.0053(10) 0.0090(10) 0.0013(9)
O2 0.0278(11) 0.0337(12) 0.0347(12) -0.0023(9) 0.0092(9) 0.0001(9)
O3 0.0288(11) 0.0414(13) 0.0328(12) 0.0028(10) 0.0112(9) 0.0003(9)
O4 0.0308(11) 0.0347(12) 0.0299(11) 0.0014(9) 0.0109(9) 0.0000(9)
O5 0.0406(13) 0.0351(13) 0.0397(13) -0.0002(10) 0.0201(11) -0.0012(10)
O6 0.0319(11) 0.0303(12) 0.0340(12) -0.0010(9) 0.0120(9) -0.0002(9)
N1 0.0309(13) 0.0328(15) 0.0349(14) -0.0026(11) 0.0137(11) -0.0007(11)
N2 0.0303(13) 0.0338(14) 0.0330(14) 0.0007(11) 0.0108(11) -0.0002(11)
N3 0.0332(14) 0.0345(15) 0.0375(15) -0.0008(11) 0.0128(12) 0.0031(11)
C1 0.0309(16) 0.0343(18) 0.0374(18) -0.0015(13) 0.0113(14) -0.0009(12)
C2 0.0271(15) 0.0300(16) 0.0299(15) 0.0005(12) 0.0099(12) -0.0014(12)
C3 0.0290(16) 0.0393(19) 0.0388(18) -0.0039(14) 0.0087(14) -0.0021(13)
C4 0.0333(17) 0.045(2) 0.0372(19) -0.0064(14) 0.0078(14) -0.0040(14)
C5 0.0424(19) 0.0318(18) 0.0385(18) -0.0038(14) 0.0116(15) -0.0012(14)
C6 0.0299(15) 0.0331(17) 0.0338(16) 0.0009(12) 0.0130(13) 0.0022(12)
C7 0.0299(15) 0.0291(15) 0.0289(15) 0.0013(12) 0.0112(12) 0.0006(12)
C8 0.0375(18) 0.041(2) 0.0349(17) 0.0071(14) 0.0138(14) -0.0002(14)
C9 0.0378(18) 0.051(2) 0.0336(18) 0.0064(15) 0.0120(15) 0.0006(15)
C10 0.0314(16) 0.046(2) 0.0335(17) 0.0022(14) 0.0086(14) 0.0028(14)
C11 0.0289(15) 0.0364(18) 0.0389(18) -0.0039(13) 0.0137(13) -0.0032(13)
C12 0.0261(15) 0.0330(17) 0.0332(16) -0.0019(12) 0.0094(12) 0.0006(11)
C13 0.0435(19) 0.0358(18) 0.045(2) -0.0074(15) 0.0190(16) 0.0022(15)
C14 0.048(2) 0.046(2) 0.044(2) -0.0106(16) 0.0226(17) 0.0000(16)
C15 0.0419(19) 0.047(2) 0.0369(19) -0.0045(15) 0.0187(15) -0.0037(15)
C16 0.0283(16) 0.0323(17) 0.048(2) 0.0041(15) 0.0076(14) 0.0051(13)
C17 0.0327(16) 0.0332(17) 0.0393(18) 0.0059(14) 0.0066(14) 0.0042(13)
C18 0.0317(17) 0.047(2) 0.0326(17) 0.0031(14) 0.0013(14) 0.0060(14)
C19 0.0269(15) 0.0357(18) 0.045(2) -0.0013(15) 0.0008(14) 0.0008(13)
C20 0.0266(16) 0.037(2) 0.052(2) 0.0014(15) 0.0092(15) 0.0010(13)
C21 0.043(2) 0.041(2) 0.058(2) -0.0014(17) 0.0183(18) 0.0079(16)
C22 0.044(2) 0.043(2) 0.062(3) 0.0132(18) 0.0181(19) 0.0000(16)
C23 0.051(2) 0.058(3) 0.040(2) 0.0028(18) 0.0130(18) 0.0133(19)
C24 0.039(2) 0.039(2) 0.065(3) -0.0109(18) 0.0024(18) -0.0023(16)
C25 0.0346(19) 0.051(2) 0.076(3) 0.004(2) 0.022(2) 0.0016(17)
C26 0.0319(17) 0.058(2) 0.0340(17) 0.0028(15) 0.0200(14) 0.0002(15)
C27 0.0402(18) 0.0396(19) 0.0376(18) 0.0041(14) 0.0208(15) -0.0040(14)
C28 0.0371(18) 0.046(2) 0.0333(17) 0.0079(14) 0.0150(14) 0.0044(14)
C29 0.0389(17) 0.047(2) 0.0288(16) -0.0030(14) 0.0182(14) -0.0014(14)
C30 0.0422(18) 0.043(2) 0.0355(18) 0.0003(14) 0.0225(15) 0.0073(14)
C31 0.0335(19) 0.088(3) 0.045(2) 0.003(2) 0.0179(17) -0.001(2)
C32 0.065(3) 0.042(2) 0.054(2) -0.0004(18) 0.030(2) -0.0106(19)
C33 0.051(2) 0.050(2) 0.045(2) 0.0122(17) 0.0160(18) 0.0114(18)
C34 0.051(2) 0.051(2) 0.043(2) -0.0116(16) 0.0233(18) -0.0080(17)
C35 0.062(3) 0.055(2) 0.054(2) 0.009(2) 0.032(2) 0.020(2)
C36 0.0459(19) 0.0306(18) 0.0425(19) 0.0003(14) 0.0181(16) -0.0049(14)
C37 0.0400(18) 0.0288(17) 0.052(2) -0.0060(14) 0.0203(16) -0.0082(13)
C38 0.0359(18) 0.0344(19) 0.0407(19) -0.0098(14) 0.0112(15) -0.0061(13)
C39 0.0417(18) 0.0281(16) 0.0425(19) -0.0023(13) 0.0192(15) -0.0010(13)
C40 0.0442(19) 0.0346(19) 0.045(2) 0.0001(15) 0.0186(16) 0.0022(14)
C41 0.075(3) 0.041(2) 0.047(2) 0.0055(17) 0.026(2) -0.0029(19)
C42 0.047(2) 0.051(2) 0.069(3) -0.013(2) 0.031(2) -0.0133(18)
C43 0.045(2) 0.048(2) 0.051(2) -0.0059(18) 0.0039(18) -0.0012(17)
C44 0.059(2) 0.038(2) 0.051(2) -0.0009(16) 0.030(2) 0.0008(16)
C45 0.048(2) 0.044(2) 0.059(3) 0.0057(18) 0.0214(19) 0.0129(17)
Li1 0.034(3) 0.036(3) 0.033(3) 0.000(2) 0.010(2) -0.003(2)
C46 0.050(2) 0.055(3) 0.053(2) 0.0001(19) 0.0226(19) -0.0055(18)
C47 0.073(3) 0.057(3) 0.049(2) -0.004(2) 0.026(2) -0.006(2)
C48 0.059(3) 0.072(3) 0.059(3) -0.013(2) 0.010(2) -0.009(2)
C49 0.043(2) 0.091(4) 0.097(4) -0.014(3) 0.026(3) 0.000(2)
C50 0.057(3) 0.090(4) 0.072(3) -0.027(3) 0.030(3) 0.002(3)
C51 0.052(2) 0.048(2) 0.048(2) -0.0041(17) 0.0136(19) 0.0023(17)
C52 0.062(4) 0.056(4) 0.041(3) 0.000 0.021(3) 0.000
C53 0.051(2) 0.071(3) 0.042(2) 0.012(2) 0.0182(18) 0.006(2)
C54 0.058(3) 0.072(3) 0.042(2) -0.002(2) 0.022(2) -0.017(2)
C55 0.073(4) 0.056(4) 0.052(3) 0.000 0.036(3) 0.000
O7 0.0482(17) 0.087(2) 0.0483(18) -0.0170(16) 0.0128(14) -0.0017(16)

loop_
_atom_type_symbol
_atom_type_description
_atom_type_scat_dispersion_real
_atom_type_scat_dispersion_imag
_atom_type_scat_source
C C 0.0033 0.0016 'International Tables Vol C Tables 4.2.6.8 and 6.1.1.4'
H H 0.0000 0.0000 'International Tables Vol C Tables 4.2.6.8 and 6.1.1.4'
Li Li -0.0003 0.0001 'International Tables Vol C Tables 4.2.6.8 and 6.1.1.4'
N N 0.0061 0.0033 'International Tables Vol C Tables 4.2.6.8 and 6.1.1.4'
O O 0.0106 0.0060 'International Tables Vol C Tables 4.2.6.8 and 6.1.1.4'
F F 0.0171 0.0103 'International Tables Vol C Tables 4.2.6.8 and 6.1.1.4'
Rh Rh -1.1178 0.9187 'International Tables Vol C Tables 4.2.6.8 and 6.1.1.4'

loop_
_geom_angle_atom_site_label_1
_geom_angle_atom_site_label_2
_geom_angle_atom_site_label_3
_geom_angle
_geom_angle_site_symmetry_1
_geom_angle_site_symmetry_3
_geom_angle_publ_flag
O1 Rh1 C16 95.96(12) . . ?
O1 Rh1 N3 84.68(11) . . ?
C16 Rh1 N3 115.31(13) . . ?
O1 Rh1 O2 79.52(9) . . ?
C16 Rh1 O2 156.97(12) . . ?
N3 Rh1 O2 86.94(10) . . ?
O1 Rh1 C17 96.42(12) . . ?
C16 Rh1 C17 39.70(15) . . ?
N3 Rh1 C17 155.02(13) . . ?
O2 Rh1 C17 117.87(12) . . ?
O1 Rh1 C20 128.23(12) . . ?
C16 Rh1 C20 38.97(14) . . ?
N3 Rh1 C20 93.97(13) . . ?
O2 Rh1 C20 152.23(12) . . ?
C17 Rh1 C20 65.74(14) . . ?
O1 Rh1 C19 160.37(12) . . ?
C16 Rh1 C19 65.56(14) . . ?
N3 Rh1 C19 108.64(13) . . ?
O2 Rh1 C19 114.67(12) . . ?
C17 Rh1 C19 65.35(14) . . ?
C20 Rh1 C19 39.15(15) . . ?
O1 Rh1 C18 128.93(13) . . ?
C16 Rh1 C18 65.15(15) . . ?
N3 Rh1 C18 146.32(13) . . ?
O2 Rh1 C18 100.02(12) . . ?
C17 Rh1 C18 38.46(14) . . ?
C20 Rh1 C18 64.97(15) . . ?
C19 Rh1 C18 38.65(15) . . ?
O1 Rh1 Li1 111.62(12) . . ?
C16 Rh1 Li1 151.64(14) . . ?
N3 Rh1 Li1 75.20(13) . . ?
O2 Rh1 Li1 35.79(12) . . ?
C17 Rh1 Li1 126.35(15) . . ?
C20 Rh1 Li1 117.96(14) . . ?
C19 Rh1 Li1 86.23(14) . . ?
C18 Rh1 Li1 91.29(14) . . ?
O3 Rh2 C26 93.87(12) . . ?
O3 Rh2 N1 84.96(10) . . ?
C26 Rh2 N1 120.93(13) . . ?
O3 Rh2 C30 100.30(12) . . ?
C26 Rh2 C30 39.88(15) . . ?
N1 Rh2 C30 159.93(13) . . ?
O3 Rh2 C27 122.68(12) . . ?
C26 Rh2 C27 39.12(14) . . ?
N1 Rh2 C27 94.76(13) . . ?
C30 Rh2 C27 66.01(14) . . ?
O3 Rh2 O4 79.46(9) . . ?
C26 Rh2 O4 151.25(13) . . ?
N1 Rh2 O4 86.59(10) . . ?
C30 Rh2 O4 113.36(12) . . ?
C27 Rh2 O4 157.86(12) . . ?
O3 Rh2 C28 159.59(12) . . ?
C26 Rh2 C28 65.79(14) . . ?
N1 Rh2 C28 103.61(13) . . ?
C30 Rh2 C28 65.60(14) . . ?
C27 Rh2 C28 39.21(14) . . ?
O4 Rh2 C28 119.05(12) . . ?
O3 Rh2 C29 135.80(12) . . ?
C26 Rh2 C29 65.54(14) . . ?
N1 Rh2 C29 139.23(13) . . ?
C30 Rh2 C29 38.89(14) . . ?
C27 Rh2 C29 65.05(14) . . ?
O4 Rh2 C29 99.96(11) . . ?
C28 Rh2 C29 38.49(15) . . ?
O3 Rh2 Li1 111.33(12) . . ?
C26 Rh2 Li1 152.45(14) . . ?
N1 Rh2 Li1 73.96(13) . . ?
C30 Rh2 Li1 120.74(15) . . ?
C27 Rh2 Li1 123.61(14) . . ?
O4 Rh2 Li1 35.91(12) . . ?
C28 Rh2 Li1 88.95(14) . . ?
C29 Rh2 Li1 88.01(14) . . ?
O5 Rh3 N2 85.64(11) . . ?
O5 Rh3 O6 79.54(9) . . ?
N2 Rh3 O6 85.49(10) . . ?
O5 Rh3 C36 98.84(12) . . ?
N2 Rh3 C36 112.87(13) . . ?
O6 Rh3 C36 161.49(12) . . ?
O5 Rh3 C37 94.42(12) . . ?
N2 Rh3 C37 152.29(13) . . ?
O6 Rh3 C37 121.83(12) . . ?
C36 Rh3 C37 39.68(14) . . ?
O5 Rh3 C40 133.62(12) . . ?
N2 Rh3 C40 94.47(13) . . ?
O6 Rh3 C40 146.80(12) . . ?
C36 Rh3 C40 39.09(14) . . ?
C37 Rh3 C40 65.67(14) . . ?
O5 Rh3 C38 124.29(12) . . ?
N2 Rh3 C38 150.05(13) . . ?
O6 Rh3 C38 100.11(12) . . ?
C36 Rh3 C38 65.35(14) . . ?
C37 Rh3 C38 38.62(15) . . ?
C40 Rh3 C38 64.90(14) . . ?
O5 Rh3 C39 160.03(12) . . ?
N2 Rh3 C39 111.42(13) . . ?
O6 Rh3 C39 111.05(11) . . ?
C36 Rh3 C39 65.58(14) . . ?
C37 Rh3 C39 65.63(14) . . ?
C40 Rh3 C39 38.66(14) . . ?
C38 Rh3 C39 39.08(13) . . ?
O5 Rh3 Li1 112.44(13) . . ?
N2 Rh3 Li1 73.95(13) . . ?
O6 Rh3 Li1 36.26(12) . . ?
C36 Rh3 Li1 148.57(15) . . ?
C37 Rh3 Li1 130.25(15) . . ?
C40 Rh3 Li1 112.05(15) . . ?
C38 Rh3 Li1 93.18(14) . . ?
C39 Rh3 Li1 83.23(14) . . ?
C1 O1 Rh1 111.7(2) . . ?
C2 O2 Li1 130.1(3) . . ?
C2 O2 Rh1 110.3(2) . . ?
Li1 O2 Rh1 104.8(2) . . ?
C6 O3 Rh2 111.52(19) . . ?
C7 O4 Li1 126.0(3) . . ?
C7 O4 Rh2 109.22(19) . . ?
Li1 O4 Rh2 105.24(19) . . ?
C11 O5 Rh3 111.2(2) . . ?
C12 O6 Li1 129.0(3) . . ?
C12 O6 Rh3 109.9(2) . . ?
Li1 O6 Rh3 104.5(2) . . ?
C2 N1 C3 119.3(3) . . ?
C2 N1 Rh2 125.2(2) . . ?
C3 N1 Rh2 115.1(2) . . ?
C7 N2 C8 119.4(3) . . ?
C7 N2 Rh3 123.9(2) . . ?
C8 N2 Rh3 116.3(2) . . ?
C12 N3 C13 119.6(3) . . ?
C12 N3 Rh1 124.3(2) . . ?
C13 N3 Rh1 115.7(2) . . ?
O1 C1 C5 123.9(3) . . ?
O1 C1 C2 117.9(3) . . ?
C5 C1 C2 118.2(3) . . ?
O2 C2 N1 120.2(3) . . ?
O2 C2 C1 119.0(3) . . ?
N1 C2 C1 120.8(3) . . ?
N1 C3 C4 122.4(3) . . ?
C3 C4 C5 119.2(3) . . ?
C1 C5 C4 120.0(3) . . ?
O3 C6 C10 123.8(3) . . ?
O3 C6 C7 117.5(3) . . ?
C10 C6 C7 118.7(3) . . ?
O4 C7 N2 120.8(3) . . ?
O4 C7 C6 118.9(3) . . ?
N2 C7 C6 120.3(3) . . ?
N2 C8 C9 122.6(3) . . ?
C8 C9 C10 118.9(3) . . ?
C6 C10 C9 119.9(3) . . ?
O5 C11 C15 123.5(3) . . ?
O5 C11 C12 118.0(3) . . ?
C15 C11 C12 118.5(3) . . ?
O6 C12 N3 120.6(3) . . ?
O6 C12 C11 118.8(3) . . ?
N3 C12 C11 120.6(3) . . ?
C14 C13 N3 122.1(4) . . ?
C13 C14 C15 119.9(3) . . ?
C11 C15 C14 119.2(3) . . ?
C20 C16 C17 108.2(3) . . ?
C20 C16 C21 125.9(4) . . ?
C17 C16 C21 125.8(3) . . ?
C20 C16 Rh1 71.7(2) . . ?
C17 C16 Rh1 70.53(19) . . ?
C21 C16 Rh1 124.0(3) . . ?
C18 C17 C16 107.8(3) . . ?
C18 C17 C22 126.8(4) . . ?
C16 C17 C22 125.4(4) . . ?
C18 C17 Rh1 72.4(2) . . ?
C16 C17 Rh1 69.77(19) . . ?
C22 C17 Rh1 122.6(3) . . ?
C17 C18 C19 108.8(3) . . ?
C17 C18 C23 127.2(4) . . ?
C19 C18 C23 124.0(4) . . ?
C17 C18 Rh1 69.2(2) . . ?
C19 C18 Rh1 70.5(2) . . ?
C23 C18 Rh1 126.7(3) . . ?
C18 C19 C20 107.3(3) . . ?
C18 C19 C24 126.5(4) . . ?
C20 C19 C24 125.9(4) . . ?
C18 C19 Rh1 70.89(19) . . ?
C20 C19 Rh1 69.9(2) . . ?
C24 C19 Rh1 128.9(3) . . ?
C16 C20 C19 107.8(3) . . ?
C16 C20 C25 125.6(4) . . ?
C19 C20 C25 126.5(3) . . ?
C16 C20 Rh1 69.30(19) . . ?
C19 C20 Rh1 70.94(19) . . ?
C25 C20 Rh1 124.0(3) . . ?
C27 C26 C30 107.7(3) . . ?
C27 C26 C31 127.2(4) . . ?
C30 C26 C31 125.1(4) . . ?
C27 C26 Rh2 70.96(19) . . ?
C30 C26 Rh2 70.24(19) . . ?
C31 C26 Rh2 124.2(3) . . ?
C26 C27 C28 108.2(3) . . ?
C26 C27 C32 126.5(4) . . ?
C28 C27 C32 125.3(4) . . ?
C26 C27 Rh2 69.92(19) . . ?
C28 C27 Rh2 70.83(19) . . ?
C32 C27 Rh2 125.2(3) . . ?
C29 C28 C27 107.8(3) . . ?
C29 C28 C33 126.1(4) . . ?
C27 C28 C33 125.9(4) . . ?
C29 C28 Rh2 71.07(19) . . ?
C27 C28 Rh2 70.0(2) . . ?
C33 C28 Rh2 128.1(3) . . ?
C28 C29 C30 109.0(3) . . ?
C28 C29 C34 125.0(3) . . ?
C30 C29 C34 126.0(4) . . ?
C28 C29 Rh2 70.4(2) . . ?
C30 C29 Rh2 69.46(19) . . ?
C34 C29 Rh2 127.2(3) . . ?
C29 C30 C26 107.3(3) . . ?
C29 C30 C35 127.0(4) . . ?
C26 C30 C35 125.6(4) . . ?
C29 C30 Rh2 71.65(19) . . ?
C26 C30 Rh2 69.88(19) . . ?
C35 C30 Rh2 125.5(3) . . ?
C40 C36 C37 107.6(3) . . ?
C40 C36 C41 126.2(4) . . ?
C37 C36 C41 126.1(4) . . ?
C40 C36 Rh3 71.1(2) . . ?
C37 C36 Rh3 70.5(2) . . ?
C41 C36 Rh3 126.5(3) . . ?
C38 C37 C36 107.7(3) . . ?
C38 C37 C42 127.2(4) . . ?
C36 C37 C42 125.1(4) . . ?
C38 C37 Rh3 71.8(2) . . ?
C36 C37 Rh3 69.8(2) . . ?
C42 C37 Rh3 122.9(3) . . ?
C37 C38 C39 108.7(3) . . ?
C37 C38 C43 127.7(4) . . ?
C39 C38 C43 123.6(4) . . ?
C37 C38 Rh3 69.6(2) . . ?
C39 C38 Rh3 70.7(2) . . ?
C43 C38 Rh3 125.4(3) . . ?
C40 C39 C38 106.8(3) . . ?
C40 C39 C44 126.0(3) . . ?
C38 C39 C44 126.8(4) . . ?
C40 C39 Rh3 69.5(2) . . ?
C38 C39 Rh3 70.24(19) . . ?
C44 C39 Rh3 130.5(3) . . ?
C36 C40 C39 109.2(3) . . ?
C36 C40 C45 126.2(4) . . ?
C39 C40 C45 124.6(4) . . ?
C36 C40 Rh3 69.9(2) . . ?
C39 C40 Rh3 71.8(2) . . ?
C45 C40 Rh3 124.1(3) . . ?
F1 Li1 O2 115.3(3) . . ?
F1 Li1 O6 116.6(3) . . ?
O2 Li1 O6 100.3(3) . . ?
F1 Li1 O4 120.3(3) . . ?
O2 Li1 O4 100.1(3) . . ?
O6 Li1 O4 100.9(3) . . ?
F1 Li1 Rh1 103.3(2) . . ?
O2 Li1 Rh1 39.40(13) . . ?
O6 Li1 Rh1 72.92(19) . . ?
O4 Li1 Rh1 132.4(3) . . ?
F1 Li1 Rh3 109.5(3) . . ?
O2 Li1 Rh3 130.9(3) . . ?
O6 Li1 Rh3 39.22(13) . . ?
O4 Li1 Rh3 72.36(18) . . ?
Rh1 Li1 Rh3 111.99(18) . . ?
F1 Li1 Rh2 108.5(3) . . ?
O2 Li1 Rh2 72.74(18) . . ?
O6 Li1 Rh2 132.1(2) . . ?
O4 Li1 Rh2 38.84(13) . . ?
Rh1 Li1 Rh2 112.10(17) . . ?
Rh3 Li1 Rh2 111.08(17) . . ?
C51 C46 C47 120.8(4) . . ?
C48 C47 C46 120.2(5) . . ?
C49 C48 C47 119.6(5) . . ?
C48 C49 C50 120.2(5) . . ?
C51 C50 C49 119.9(5) . . ?
C46 C51 C50 119.3(4) . . ?
C53 C52 C53 119.1(6) . 2 ?
C54 C53 C52 120.4(5) . . ?
C55 C54 C53 119.8(5) . . ?
C54 C55 C54 120.6(7) . 2 ?

loop_
_geom_bond_atom_site_label_1
_geom_bond_atom_site_label_2
_geom_bond_distance
_geom_bond_site_symmetry_2
_geom_bond_publ_flag
Rh1 O1 2.083(2) . ?
Rh1 C16 2.119(3) . ?
Rh1 N3 2.124(3) . ?
Rh1 O2 2.128(2) . ?
Rh1 C17 2.129(3) . ?
Rh1 C20 2.151(3) . ?
Rh1 C19 2.164(3) . ?
Rh1 C18 2.170(4) . ?
Rh1 Li1 3.241(6) . ?
Rh2 O3 2.070(2) . ?
Rh2 C26 2.126(3) . ?
Rh2 N1 2.128(3) . ?
Rh2 C30 2.131(3) . ?
Rh2 C27 2.140(3) . ?
Rh2 O4 2.143(2) . ?
Rh2 C28 2.152(4) . ?
Rh2 C29 2.160(3) . ?
Rh2 Li1 3.296(6) . ?
Rh3 O5 2.081(2) . ?
Rh3 N2 2.118(3) . ?
Rh3 O6 2.126(2) . ?
Rh3 C36 2.126(4) . ?
Rh3 C37 2.137(3) . ?
Rh3 C40 2.142(4) . ?
Rh3 C38 2.166(3) . ?
Rh3 C39 2.172(4) . ?
Rh3 Li1 3.255(6) . ?
F1 Li1 1.782(6) . ?
O1 C1 1.322(4) . ?
O2 C2 1.310(4) . ?
O2 Li1 1.960(6) . ?
O3 C6 1.325(4) . ?
O4 C7 1.310(4) . ?
O4 Li1 2.004(6) . ?
O5 C11 1.326(4) . ?
O6 C12 1.309(4) . ?
O6 Li1 1.989(6) . ?
N1 C2 1.351(4) . ?
N1 C3 1.363(4) . ?
N2 C7 1.341(4) . ?
N2 C8 1.363(4) . ?
N3 C12 1.340(4) . ?
N3 C13 1.370(5) . ?
C1 C5 1.374(5) . ?
C1 C2 1.440(5) . ?
C3 C4 1.368(5) . ?
C4 C5 1.401(5) . ?
C6 C10 1.368(5) . ?
C6 C7 1.449(4) . ?
C8 C9 1.369(5) . ?
C9 C10 1.399(5) . ?
C11 C15 1.384(5) . ?
C11 C12 1.439(5) . ?
C13 C14 1.357(6) . ?
C14 C15 1.398(6) . ?
C16 C20 1.424(5) . ?
C16 C17 1.442(5) . ?
C16 C21 1.488(5) . ?
C17 C18 1.416(5) . ?
C17 C22 1.500(5) . ?
C18 C19 1.435(6) . ?
C18 C23 1.496(6) . ?
C19 C20 1.446(5) . ?
C19 C24 1.498(5) . ?
C20 C25 1.498(6) . ?
C26 C27 1.428(5) . ?
C26 C30 1.452(5) . ?
C26 C31 1.484(5) . ?
C27 C28 1.440(5) . ?
C27 C32 1.489(5) . ?
C28 C29 1.421(5) . ?
C28 C33 1.493(5) . ?
C29 C30 1.429(5) . ?
C29 C34 1.484(5) . ?
C30 C35 1.495(5) . ?
C36 C40 1.428(5) . ?
C36 C37 1.447(5) . ?
C36 C41 1.499(5) . ?
C37 C38 1.423(5) . ?
C37 C42 1.490(5) . ?
C38 C39 1.451(5) . ?
C38 C43 1.486(5) . ?
C39 C40 1.428(5) . ?
C39 C44 1.479(5) . ?
C40 C45 1.496(5) . ?
C46 C51 1.365(6) . ?
C46 C47 1.382(6) . ?
C47 C48 1.364(7) . ?
C48 C49 1.364(8) . ?
C49 C50 1.400(8) . ?
C50 C51 1.368(7) . ?
C52 C53 1.384(6) . ?
C52 C53 1.384(6) 2 ?
C53 C54 1.377(7) . ?
C54 C55 1.372(6) . ?
C55 C54 1.372(6) 2 ?

loop_
_geom_hbond_atom_site_label_D
_geom_hbond_atom_site_label_H
_geom_hbond_atom_site_label_A
_geom_hbond_distance_DH
_geom_hbond_distance_HA
_geom_hbond_distance_DA
_geom_hbond_angle_DHA
_geom_hbond_site_symmetry_A
O7 H7A F1 0.950(19) 1.696(19) 2.644(4) 176(5) .
O7 H7B O5 0.949(19) 2.23(2) 3.135(4) 158(4) 6_566

loop_
_geom_torsion_atom_site_label_1
_geom_torsion_atom_site_label_2
_geom_torsion_atom_site_label_3
_geom_torsion_atom_site_label_4
_geom_torsion
_geom_torsion_site_symmetry_1
_geom_torsion_site_symmetry_2
_geom_torsion_site_symmetry_3
_geom_torsion_site_symmetry_4
_geom_torsion_publ_flag
C16 Rh1 O1 C1 168.0(2) . . . . ?
N3 Rh1 O1 C1 -77.0(2) . . . . ?
O2 Rh1 O1 C1 10.8(2) . . . . ?
C17 Rh1 O1 C1 128.1(2) . . . . ?
C20 Rh1 O1 C1 -167.9(2) . . . . ?
C19 Rh1 O1 C1 149.0(4) . . . . ?
C18 Rh1 O1 C1 105.3(3) . . . . ?
Li1 Rh1 O1 C1 -5.3(3) . . . . ?
O1 Rh1 O2 C2 -9.9(2) . . . . ?
C16 Rh1 O2 C2 -90.4(4) . . . . ?
N3 Rh1 O2 C2 75.3(2) . . . . ?
C17 Rh1 O2 C2 -101.6(2) . . . . ?
C20 Rh1 O2 C2 168.0(3) . . . . ?
C19 Rh1 O2 C2 -175.6(2) . . . . ?
C18 Rh1 O2 C2 -137.9(2) . . . . ?
Li1 Rh1 O2 C2 144.0(3) . . . . ?
O1 Rh1 O2 Li1 -153.8(2) . . . . ?
C16 Rh1 O2 Li1 125.7(3) . . . . ?
N3 Rh1 O2 Li1 -68.7(2) . . . . ?
C17 Rh1 O2 Li1 114.4(2) . . . . ?
C20 Rh1 O2 Li1 24.0(4) . . . . ?
C19 Rh1 O2 Li1 40.4(2) . . . . ?
C18 Rh1 O2 Li1 78.1(2) . . . . ?
C26 Rh2 O3 C6 167.8(2) . . . . ?
N1 Rh2 O3 C6 -71.5(2) . . . . ?
C30 Rh2 O3 C6 128.1(2) . . . . ?
C27 Rh2 O3 C6 -163.9(2) . . . . ?
O4 Rh2 O3 C6 16.0(2) . . . . ?
C28 Rh2 O3 C6 172.4(3) . . . . ?
C29 Rh2 O3 C6 109.5(2) . . . . ?
Li1 Rh2 O3 C6 -0.9(3) . . . . ?
O3 Rh2 O4 C7 -14.9(2) . . . . ?
C26 Rh2 O4 C7 -93.5(3) . . . . ?
N1 Rh2 O4 C7 70.6(2) . . . . ?
C30 Rh2 O4 C7 -111.6(2) . . . . ?
C27 Rh2 O4 C7 164.9(3) . . . . ?
C28 Rh2 O4 C7 174.3(2) . . . . ?
C29 Rh2 O4 C7 -149.9(2) . . . . ?
Li1 Rh2 O4 C7 137.7(3) . . . . ?
O3 Rh2 O4 Li1 -152.6(2) . . . . ?
C26 Rh2 O4 Li1 128.7(3) . . . . ?
N1 Rh2 O4 Li1 -67.1(2) . . . . ?
C30 Rh2 O4 Li1 110.7(2) . . . . ?
C27 Rh2 O4 Li1 27.2(4) . . . . ?
C28 Rh2 O4 Li1 36.6(2) . . . . ?
C29 Rh2 O4 Li1 72.4(2) . . . . ?
N2 Rh3 O5 C11 -72.8(2) . . . . ?
O6 Rh3 O5 C11 13.4(2) . . . . ?
C36 Rh3 O5 C11 174.7(2) . . . . ?
C37 Rh3 O5 C11 134.9(2) . . . . ?
C40 Rh3 O5 C11 -164.9(2) . . . . ?
C38 Rh3 O5 C11 108.5(2) . . . . ?
C39 Rh3 O5 C11 137.5(3) . . . . ?
Li1 Rh3 O5 C11 -2.2(3) . . . . ?
O5 Rh3 O6 C12 -13.5(2) . . . . ?
N2 Rh3 O6 C12 72.9(2) . . . . ?
C36 Rh3 O6 C12 -100.1(4) . . . . ?
C37 Rh3 O6 C12 -102.2(2) . . . . ?
C40 Rh3 O6 C12 164.1(2) . . . . ?
C38 Rh3 O6 C12 -136.8(2) . . . . ?
C39 Rh3 O6 C12 -175.9(2) . . . . ?
Li1 Rh3 O6 C12 141.7(3) . . . . ?
O5 Rh3 O6 Li1 -155.2(2) . . . . ?
N2 Rh3 O6 Li1 -68.8(2) . . . . ?
C36 Rh3 O6 Li1 118.2(4) . . . . ?
C37 Rh3 O6 Li1 116.1(2) . . . . ?
C40 Rh3 O6 Li1 22.5(3) . . . . ?
C38 Rh3 O6 Li1 81.5(2) . . . . ?
C39 Rh3 O6 Li1 42.4(2) . . . . ?
O3 Rh2 N1 C2 138.2(3) . . . . ?
C26 Rh2 N1 C2 -130.3(3) . . . . ?
C30 Rh2 N1 C2 -115.5(4) . . . . ?
C27 Rh2 N1 C2 -99.4(3) . . . . ?
O4 Rh2 N1 C2 58.5(3) . . . . ?
C28 Rh2 N1 C2 -60.6(3) . . . . ?
C29 Rh2 N1 C2 -42.9(3) . . . . ?
Li1 Rh2 N1 C2 24.3(3) . . . . ?
O3 Rh2 N1 C3 -48.7(3) . . . . ?
C26 Rh2 N1 C3 42.8(3) . . . . ?
C30 Rh2 N1 C3 57.7(5) . . . . ?
C27 Rh2 N1 C3 73.8(3) . . . . ?
O4 Rh2 N1 C3 -128.4(3) . . . . ?
C28 Rh2 N1 C3 112.5(3) . . . . ?
C29 Rh2 N1 C3 130.3(3) . . . . ?
Li1 Rh2 N1 C3 -162.6(3) . . . . ?
O5 Rh3 N2 C7 144.0(3) . . . . ?
O6 Rh3 N2 C7 64.2(3) . . . . ?
C36 Rh3 N2 C7 -118.2(3) . . . . ?
C37 Rh3 N2 C7 -124.8(3) . . . . ?
C40 Rh3 N2 C7 -82.5(3) . . . . ?
C38 Rh3 N2 C7 -38.3(4) . . . . ?
C39 Rh3 N2 C7 -46.7(3) . . . . ?
Li1 Rh3 N2 C7 29.2(3) . . . . ?
O5 Rh3 N2 C8 -42.2(3) . . . . ?
O6 Rh3 N2 C8 -122.1(3) . . . . ?
C36 Rh3 N2 C8 55.5(3) . . . . ?
C37 Rh3 N2 C8 49.0(4) . . . . ?
C40 Rh3 N2 C8 91.2(3) . . . . ?
C38 Rh3 N2 C8 135.5(3) . . . . ?
C39 Rh3 N2 C8 127.1(3) . . . . ?
Li1 Rh3 N2 C8 -157.1(3) . . . . ?
O1 Rh1 N3 C12 138.8(3) . . . . ?
C16 Rh1 N3 C12 -127.1(3) . . . . ?
O2 Rh1 N3 C12 59.0(3) . . . . ?
C17 Rh1 N3 C12 -127.5(3) . . . . ?
C20 Rh1 N3 C12 -93.2(3) . . . . ?
C19 Rh1 N3 C12 -56.0(3) . . . . ?
C18 Rh1 N3 C12 -44.5(4) . . . . ?
Li1 Rh1 N3 C12 24.7(3) . . . . ?
O1 Rh1 N3 C13 -48.2(3) . . . . ?
C16 Rh1 N3 C13 45.9(3) . . . . ?
O2 Rh1 N3 C13 -127.9(3) . . . . ?
C17 Rh1 N3 C13 45.6(4) . . . . ?
C20 Rh1 N3 C13 79.9(3) . . . . ?
C19 Rh1 N3 C13 117.0(3) . . . . ?
C18 Rh1 N3 C13 128.5(3) . . . . ?
Li1 Rh1 N3 C13 -162.2(3) . . . . ?
Rh1 O1 C1 C5 171.0(3) . . . . ?
Rh1 O1 C1 C2 -10.4(4) . . . . ?
Li1 O2 C2 N1 -40.4(5) . . . . ?
Rh1 O2 C2 N1 -172.3(2) . . . . ?
Li1 O2 C2 C1 139.6(3) . . . . ?
Rh1 O2 C2 C1 7.7(4) . . . . ?
C3 N1 C2 O2 -179.8(3) . . . . ?
Rh2 N1 C2 O2 -6.9(4) . . . . ?
C3 N1 C2 C1 0.1(5) . . . . ?
Rh2 N1 C2 C1 173.0(2) . . . . ?
O1 C1 C2 O2 1.7(5) . . . . ?
C5 C1 C2 O2 -179.6(3) . . . . ?
O1 C1 C2 N1 -178.3(3) . . . . ?
C5 C1 C2 N1 0.4(5) . . . . ?
C2 N1 C3 C4 0.0(5) . . . . ?
Rh2 N1 C3 C4 -173.6(3) . . . . ?
N1 C3 C4 C5 -0.8(6) . . . . ?
O1 C1 C5 C4 177.4(3) . . . . ?
C2 C1 C5 C4 -1.2(5) . . . . ?
C3 C4 C5 C1 1.3(6) . . . . ?
Rh2 O3 C6 C10 165.4(3) . . . . ?
Rh2 O3 C6 C7 -15.0(4) . . . . ?
Li1 O4 C7 N2 -42.3(5) . . . . ?
Rh2 O4 C7 N2 -169.0(2) . . . . ?
Li1 O4 C7 C6 138.5(3) . . . . ?
Rh2 O4 C7 C6 11.8(3) . . . . ?
C8 N2 C7 O4 177.1(3) . . . . ?
Rh3 N2 C7 O4 -9.4(4) . . . . ?
C8 N2 C7 C6 -3.8(5) . . . . ?
Rh3 N2 C7 C6 169.8(2) . . . . ?
O3 C6 C7 O4 1.8(5) . . . . ?
C10 C6 C7 O4 -178.7(3) . . . . ?
O3 C6 C7 N2 -177.4(3) . . . . ?
C10 C6 C7 N2 2.2(5) . . . . ?
C7 N2 C8 C9 2.9(5) . . . . ?
Rh3 N2 C8 C9 -171.1(3) . . . . ?
N2 C8 C9 C10 -0.3(6) . . . . ?
O3 C6 C10 C9 180.0(3) . . . . ?
C7 C6 C10 C9 0.4(5) . . . . ?
C8 C9 C10 C6 -1.3(6) . . . . ?
Rh3 O5 C11 C15 169.1(3) . . . . ?
Rh3 O5 C11 C12 -11.5(4) . . . . ?
Li1 O6 C12 N3 -39.9(5) . . . . ?
Rh3 O6 C12 N3 -169.4(2) . . . . ?
Li1 O6 C12 C11 141.4(3) . . . . ?
Rh3 O6 C12 C11 11.9(3) . . . . ?
C13 N3 C12 O6 -179.4(3) . . . . ?
Rh1 N3 C12 O6 -6.6(4) . . . . ?
C13 N3 C12 C11 -0.8(5) . . . . ?
Rh1 N3 C12 C11 172.0(2) . . . . ?
O5 C11 C12 O6 -0.5(5) . . . . ?
C15 C11 C12 O6 178.9(3) . . . . ?
O5 C11 C12 N3 -179.2(3) . . . . ?
C15 C11 C12 N3 0.2(5) . . . . ?
C12 N3 C13 C14 1.2(5) . . . . ?
Rh1 N3 C13 C14 -172.2(3) . . . . ?
N3 C13 C14 C15 -1.1(6) . . . . ?
O5 C11 C15 C14 179.3(3) . . . . ?
C12 C11 C15 C14 -0.1(5) . . . . ?
C13 C14 C15 C11 0.6(6) . . . . ?
O1 Rh1 C16 C20 149.3(2) . . . . ?
N3 Rh1 C16 C20 62.4(3) . . . . ?
O2 Rh1 C16 C20 -133.5(3) . . . . ?
C17 Rh1 C16 C20 -117.8(3) . . . . ?
C19 Rh1 C16 C20 -37.6(2) . . . . ?
C18 Rh1 C16 C20 -80.3(3) . . . . ?
Li1 Rh1 C16 C20 -43.9(4) . . . . ?
O1 Rh1 C16 C17 -92.9(2) . . . . ?
N3 Rh1 C16 C17 -179.79(19) . . . . ?
O2 Rh1 C16 C17 -15.7(4) . . . . ?
C20 Rh1 C16 C17 117.8(3) . . . . ?
C19 Rh1 C16 C17 80.2(2) . . . . ?
C18 Rh1 C16 C17 37.5(2) . . . . ?
Li1 Rh1 C16 C17 73.9(4) . . . . ?
O1 Rh1 C16 C21 27.8(3) . . . . ?
N3 Rh1 C16 C21 -59.1(4) . . . . ?
O2 Rh1 C16 C21 105.0(4) . . . . ?
C17 Rh1 C16 C21 120.7(4) . . . . ?
C20 Rh1 C16 C21 -121.5(4) . . . . ?
C19 Rh1 C16 C21 -159.1(4) . . . . ?
C18 Rh1 C16 C21 158.2(4) . . . . ?
Li1 Rh1 C16 C21 -165.4(3) . . . . ?
C20 C16 C17 C18 -0.6(4) . . . . ?
C21 C16 C17 C18 178.8(3) . . . . ?
Rh1 C16 C17 C18 -62.8(2) . . . . ?
C20 C16 C17 C22 178.4(3) . . . . ?
C21 C16 C17 C22 -2.2(6) . . . . ?
Rh1 C16 C17 C22 116.2(4) . . . . ?
C20 C16 C17 Rh1 62.2(2) . . . . ?
C21 C16 C17 Rh1 -118.4(4) . . . . ?
O1 Rh1 C17 C18 -151.1(2) . . . . ?
C16 Rh1 C17 C18 117.3(3) . . . . ?
N3 Rh1 C17 C18 117.8(3) . . . . ?
O2 Rh1 C17 C18 -69.6(2) . . . . ?
C20 Rh1 C17 C18 79.7(2) . . . . ?
C19 Rh1 C17 C18 36.5(2) . . . . ?
Li1 Rh1 C17 C18 -28.2(3) . . . . ?
O1 Rh1 C17 C16 91.6(2) . . . . ?
N3 Rh1 C17 C16 0.4(4) . . . . ?
O2 Rh1 C17 C16 173.12(18) . . . . ?
C20 Rh1 C17 C16 -37.6(2) . . . . ?
C19 Rh1 C17 C16 -80.8(2) . . . . ?
C18 Rh1 C17 C16 -117.3(3) . . . . ?
Li1 Rh1 C17 C16 -145.5(2) . . . . ?
O1 Rh1 C17 C22 -28.2(3) . . . . ?
C16 Rh1 C17 C22 -119.8(4) . . . . ?
N3 Rh1 C17 C22 -119.4(4) . . . . ?
O2 Rh1 C17 C22 53.3(4) . . . . ?
C20 Rh1 C17 C22 -157.5(4) . . . . ?
C19 Rh1 C17 C22 159.4(4) . . . . ?
C18 Rh1 C17 C22 122.9(4) . . . . ?
Li1 Rh1 C17 C22 94.7(4) . . . . ?
C16 C17 C18 C19 1.6(4) . . . . ?
C22 C17 C18 C19 -177.4(3) . . . . ?
Rh1 C17 C18 C19 -59.5(2) . . . . ?
C16 C17 C18 C23 -178.0(3) . . . . ?
C22 C17 C18 C23 3.0(6) . . . . ?
Rh1 C17 C18 C23 120.9(4) . . . . ?
C16 C17 C18 Rh1 61.1(2) . . . . ?
C22 C17 C18 Rh1 -117.9(4) . . . . ?
O1 Rh1 C18 C17 38.2(3) . . . . ?
C16 Rh1 C18 C17 -38.7(2) . . . . ?
N3 Rh1 C18 C17 -137.6(2) . . . . ?
O2 Rh1 C18 C17 122.7(2) . . . . ?
C20 Rh1 C18 C17 -81.9(2) . . . . ?
C19 Rh1 C18 C17 -120.0(3) . . . . ?
Li1 Rh1 C18 C17 157.6(2) . . . . ?
O1 Rh1 C18 C19 158.20(19) . . . . ?
C16 Rh1 C18 C19 81.3(2) . . . . ?
N3 Rh1 C18 C19 -17.6(3) . . . . ?
O2 Rh1 C18 C19 -117.2(2) . . . . ?
C17 Rh1 C18 C19 120.0(3) . . . . ?
C20 Rh1 C18 C19 38.2(2) . . . . ?
Li1 Rh1 C18 C19 -82.3(2) . . . . ?
O1 Rh1 C18 C23 -83.4(4) . . . . ?
C16 Rh1 C18 C23 -160.3(4) . . . . ?
N3 Rh1 C18 C23 100.8(4) . . . . ?
O2 Rh1 C18 C23 1.2(4) . . . . ?
C17 Rh1 C18 C23 -121.6(5) . . . . ?
C20 Rh1 C18 C23 156.5(4) . . . . ?
C19 Rh1 C18 C23 118.4(4) . . . . ?
Li1 Rh1 C18 C23 36.1(4) . . . . ?
C17 C18 C19 C20 -2.0(4) . . . . ?
C23 C18 C19 C20 177.6(3) . . . . ?
Rh1 C18 C19 C20 -60.7(2) . . . . ?
C17 C18 C19 C24 -176.5(3) . . . . ?
C23 C18 C19 C24 3.1(6) . . . . ?
Rh1 C18 C19 C24 124.8(4) . . . . ?
C17 C18 C19 Rh1 58.7(2) . . . . ?
C23 C18 C19 Rh1 -121.7(3) . . . . ?
O1 Rh1 C19 C18 -59.3(5) . . . . ?
C16 Rh1 C19 C18 -80.2(2) . . . . ?
N3 Rh1 C19 C18 169.8(2) . . . . ?
O2 Rh1 C19 C18 74.5(2) . . . . ?
C17 Rh1 C19 C18 -36.3(2) . . . . ?
C20 Rh1 C19 C18 -117.6(3) . . . . ?
Li1 Rh1 C19 C18 96.8(2) . . . . ?
O1 Rh1 C19 C20 58.3(5) . . . . ?
C16 Rh1 C19 C20 37.4(2) . . . . ?
N3 Rh1 C19 C20 -72.6(2) . . . . ?
O2 Rh1 C19 C20 -167.96(19) . . . . ?
C17 Rh1 C19 C20 81.2(2) . . . . ?
C18 Rh1 C19 C20 117.6(3) . . . . ?
Li1 Rh1 C19 C20 -145.6(2) . . . . ?
O1 Rh1 C19 C24 178.7(3) . . . . ?
C16 Rh1 C19 C24 157.9(4) . . . . ?
N3 Rh1 C19 C24 47.9(4) . . . . ?
O2 Rh1 C19 C24 -47.5(4) . . . . ?
C17 Rh1 C19 C24 -158.3(4) . . . . ?
C20 Rh1 C19 C24 120.5(5) . . . . ?
C18 Rh1 C19 C24 -122.0(5) . . . . ?
Li1 Rh1 C19 C24 -25.1(4) . . . . ?
C17 C16 C20 C19 -0.6(4) . . . . ?
C21 C16 C20 C19 179.9(3) . . . . ?
Rh1 C16 C20 C19 60.8(2) . . . . ?
C17 C16 C20 C25 -179.1(3) . . . . ?
C21 C16 C20 C25 1.5(6) . . . . ?
Rh1 C16 C20 C25 -117.7(4) . . . . ?
C17 C16 C20 Rh1 -61.4(2) . . . . ?
C21 C16 C20 Rh1 119.2(4) . . . . ?
C18 C19 C20 C16 1.6(4) . . . . ?
C24 C19 C20 C16 176.2(3) . . . . ?
Rh1 C19 C20 C16 -59.7(2) . . . . ?
C18 C19 C20 C25 -180.0(4) . . . . ?
C24 C19 C20 C25 -5.4(6) . . . . ?
Rh1 C19 C20 C25 118.7(4) . . . . ?
C18 C19 C20 Rh1 61.4(2) . . . . ?
C24 C19 C20 Rh1 -124.1(4) . . . . ?
O1 Rh1 C20 C16 -40.2(3) . . . . ?
N3 Rh1 C20 C16 -126.6(2) . . . . ?
O2 Rh1 C20 C16 142.5(3) . . . . ?
C17 Rh1 C20 C16 38.3(2) . . . . ?
C19 Rh1 C20 C16 118.5(3) . . . . ?
C18 Rh1 C20 C16 80.8(2) . . . . ?
Li1 Rh1 C20 C16 158.1(2) . . . . ?
O1 Rh1 C20 C19 -158.67(19) . . . . ?
C16 Rh1 C20 C19 -118.5(3) . . . . ?
N3 Rh1 C20 C19 115.0(2) . . . . ?
O2 Rh1 C20 C19 24.0(4) . . . . ?
C17 Rh1 C20 C19 -80.2(2) . . . . ?
C18 Rh1 C20 C19 -37.7(2) . . . . ?
Li1 Rh1 C20 C19 39.6(3) . . . . ?
O1 Rh1 C20 C25 79.5(4) . . . . ?
C16 Rh1 C20 C25 119.7(4) . . . . ?
N3 Rh1 C20 C25 -6.8(3) . . . . ?
O2 Rh1 C20 C25 -97.8(4) . . . . ?
C17 Rh1 C20 C25 158.1(4) . . . . ?
C19 Rh1 C20 C25 -121.8(4) . . . . ?
C18 Rh1 C20 C25 -159.5(4) . . . . ?
Li1 Rh1 C20 C25 -82.2(4) . . . . ?
O3 Rh2 C26 C27 140.8(2) . . . . ?
N1 Rh2 C26 C27 54.3(2) . . . . ?
C30 Rh2 C26 C27 -117.8(3) . . . . ?
O4 Rh2 C26 C27 -144.2(2) . . . . ?
C28 Rh2 C26 C27 -37.5(2) . . . . ?
C29 Rh2 C26 C27 -79.9(2) . . . . ?
Li1 Rh2 C26 C27 -62.6(4) . . . . ?
O3 Rh2 C26 C30 -101.4(2) . . . . ?
N1 Rh2 C26 C30 172.11(19) . . . . ?
C27 Rh2 C26 C30 117.8(3) . . . . ?
O4 Rh2 C26 C30 -26.4(4) . . . . ?
C28 Rh2 C26 C30 80.3(2) . . . . ?
C29 Rh2 C26 C30 37.9(2) . . . . ?
Li1 Rh2 C26 C30 55.2(4) . . . . ?
O3 Rh2 C26 C31 18.2(4) . . . . ?
N1 Rh2 C26 C31 -68.3(4) . . . . ?
C30 Rh2 C26 C31 119.6(4) . . . . ?
C27 Rh2 C26 C31 -122.6(5) . . . . ?
O4 Rh2 C26 C31 93.2(4) . . . . ?
C28 Rh2 C26 C31 -160.1(4) . . . . ?
C29 Rh2 C26 C31 157.5(4) . . . . ?
Li1 Rh2 C26 C31 174.8(3) . . . . ?
C30 C26 C27 C28 -0.1(4) . . . . ?
C31 C26 C27 C28 179.8(3) . . . . ?
Rh2 C26 C27 C28 60.8(2) . . . . ?
C30 C26 C27 C32 179.5(3) . . . . ?
C31 C26 C27 C32 -0.6(6) . . . . ?
Rh2 C26 C27 C32 -119.6(4) . . . . ?
C30 C26 C27 Rh2 -60.9(2) . . . . ?
C31 C26 C27 Rh2 119.0(4) . . . . ?
O3 Rh2 C27 C26 -48.6(3) . . . . ?
N1 Rh2 C27 C26 -135.7(2) . . . . ?
C30 Rh2 C27 C26 38.4(2) . . . . ?
O4 Rh2 C27 C26 131.7(3) . . . . ?
C28 Rh2 C27 C26 118.6(3) . . . . ?
C29 Rh2 C27 C26 81.3(2) . . . . ?
Li1 Rh2 C27 C26 150.5(2) . . . . ?
O3 Rh2 C27 C28 -167.19(19) . . . . ?
C26 Rh2 C27 C28 -118.6(3) . . . . ?
N1 Rh2 C27 C28 105.7(2) . . . . ?
C30 Rh2 C27 C28 -80.2(2) . . . . ?
O4 Rh2 C27 C28 13.1(4) . . . . ?
C29 Rh2 C27 C28 -37.3(2) . . . . ?
Li1 Rh2 C27 C28 31.9(3) . . . . ?
O3 Rh2 C27 C32 72.6(4) . . . . ?
C26 Rh2 C27 C32 121.2(4) . . . . ?
N1 Rh2 C27 C32 -14.5(4) . . . . ?
C30 Rh2 C27 C32 159.6(4) . . . . ?
O4 Rh2 C27 C32 -107.1(4) . . . . ?
C28 Rh2 C27 C32 -120.2(4) . . . . ?
C29 Rh2 C27 C32 -157.5(4) . . . . ?
Li1 Rh2 C27 C32 -88.4(4) . . . . ?
C26 C27 C28 C29 1.1(4) . . . . ?
C32 C27 C28 C29 -178.5(3) . . . . ?
Rh2 C27 C28 C29 61.3(2) . . . . ?
C26 C27 C28 C33 176.6(3) . . . . ?
C32 C27 C28 C33 -3.1(6) . . . . ?
Rh2 C27 C28 C33 -123.2(4) . . . . ?
C26 C27 C28 Rh2 -60.2(2) . . . . ?
C32 C27 C28 Rh2 120.1(4) . . . . ?
O3 Rh2 C28 C29 -85.6(4) . . . . ?
C26 Rh2 C28 C29 -80.6(2) . . . . ?
N1 Rh2 C28 C29 161.33(19) . . . . ?
C30 Rh2 C28 C29 -36.6(2) . . . . ?
C27 Rh2 C28 C29 -118.0(3) . . . . ?
O4 Rh2 C28 C29 67.6(2) . . . . ?
Li1 Rh2 C28 C29 88.1(2) . . . . ?
O3 Rh2 C28 C27 32.4(5) . . . . ?
C26 Rh2 C28 C27 37.4(2) . . . . ?
N1 Rh2 C28 C27 -80.7(2) . . . . ?
C30 Rh2 C28 C27 81.4(2) . . . . ?
O4 Rh2 C28 C27 -174.40(19) . . . . ?
C29 Rh2 C28 C27 118.0(3) . . . . ?
Li1 Rh2 C28 C27 -153.9(2) . . . . ?
O3 Rh2 C28 C33 152.9(3) . . . . ?
C26 Rh2 C28 C33 157.9(4) . . . . ?
N1 Rh2 C28 C33 39.8(4) . . . . ?
C30 Rh2 C28 C33 -158.1(4) . . . . ?
C27 Rh2 C28 C33 120.5(5) . . . . ?
O4 Rh2 C28 C33 -53.9(4) . . . . ?
C29 Rh2 C28 C33 -121.5(4) . . . . ?
Li1 Rh2 C28 C33 -33.4(4) . . . . ?
C27 C28 C29 C30 -1.7(4) . . . . ?
C33 C28 C29 C30 -177.1(3) . . . . ?
Rh2 C28 C29 C30 58.9(2) . . . . ?
C27 C28 C29 C34 177.1(3) . . . . ?
C33 C28 C29 C34 1.6(6) . . . . ?
Rh2 C28 C29 C34 -122.3(3) . . . . ?
C27 C28 C29 Rh2 -60.6(2) . . . . ?
C33 C28 C29 Rh2 123.9(4) . . . . ?
O3 Rh2 C29 C28 150.08(19) . . . . ?
C26 Rh2 C29 C28 81.3(2) . . . . ?
N1 Rh2 C29 C28 -28.4(3) . . . . ?
C30 Rh2 C29 C28 120.1(3) . . . . ?
C27 Rh2 C29 C28 38.0(2) . . . . ?
O4 Rh2 C29 C28 -124.8(2) . . . . ?
Li1 Rh2 C29 C28 -90.8(2) . . . . ?
O3 Rh2 C29 C30 30.0(3) . . . . ?
C26 Rh2 C29 C30 -38.9(2) . . . . ?
N1 Rh2 C29 C30 -148.6(2) . . . . ?
C27 Rh2 C29 C30 -82.1(2) . . . . ?
O4 Rh2 C29 C30 115.0(2) . . . . ?
C28 Rh2 C29 C30 -120.1(3) . . . . ?
Li1 Rh2 C29 C30 149.1(2) . . . . ?
O3 Rh2 C29 C34 -90.3(4) . . . . ?
C26 Rh2 C29 C34 -159.1(4) . . . . ?
N1 Rh2 C29 C34 91.2(4) . . . . ?
C30 Rh2 C29 C34 -120.3(4) . . . . ?
C27 Rh2 C29 C34 157.6(4) . . . . ?
O4 Rh2 C29 C34 -5.2(4) . . . . ?
C28 Rh2 C29 C34 119.6(4) . . . . ?
Li1 Rh2 C29 C34 28.8(4) . . . . ?
C28 C29 C30 C26 1.6(4) . . . . ?
C34 C29 C30 C26 -177.2(3) . . . . ?
Rh2 C29 C30 C26 61.1(2) . . . . ?
C28 C29 C30 C35 179.4(3) . . . . ?
C34 C29 C30 C35 0.6(6) . . . . ?
Rh2 C29 C30 C35 -121.1(4) . . . . ?
C28 C29 C30 Rh2 -59.5(2) . . . . ?
C34 C29 C30 Rh2 121.7(4) . . . . ?
C27 C26 C30 C29 -0.9(4) . . . . ?
C31 C26 C30 C29 179.2(3) . . . . ?
Rh2 C26 C30 C29 -62.3(2) . . . . ?
C27 C26 C30 C35 -178.7(3) . . . . ?
C31 C26 C30 C35 1.3(6) . . . . ?
Rh2 C26 C30 C35 119.9(4) . . . . ?
C27 C26 C30 Rh2 61.4(2) . . . . ?
C31 C26 C30 Rh2 -118.6(4) . . . . ?
O3 Rh2 C30 C29 -159.3(2) . . . . ?
C26 Rh2 C30 C29 117.1(3) . . . . ?
N1 Rh2 C30 C29 97.0(4) . . . . ?
C27 Rh2 C30 C29 79.4(2) . . . . ?
O4 Rh2 C30 C29 -76.4(2) . . . . ?
C28 Rh2 C30 C29 36.2(2) . . . . ?
Li1 Rh2 C30 C29 -36.7(3) . . . . ?
O3 Rh2 C30 C26 83.7(2) . . . . ?
N1 Rh2 C30 C26 -20.1(5) . . . . ?
C27 Rh2 C30 C26 -37.7(2) . . . . ?
O4 Rh2 C30 C26 166.54(19) . . . . ?
C28 Rh2 C30 C26 -80.8(2) . . . . ?
C29 Rh2 C30 C26 -117.1(3) . . . . ?
Li1 Rh2 C30 C26 -153.8(2) . . . . ?
O3 Rh2 C30 C35 -36.4(4) . . . . ?
C26 Rh2 C30 C35 -120.0(4) . . . . ?
N1 Rh2 C30 C35 -140.1(4) . . . . ?
C27 Rh2 C30 C35 -157.7(4) . . . . ?
O4 Rh2 C30 C35 46.5(4) . . . . ?
C28 Rh2 C30 C35 159.1(4) . . . . ?
C29 Rh2 C30 C35 122.9(5) . . . . ?
Li1 Rh2 C30 C35 86.2(4) . . . . ?
O5 Rh3 C36 C40 156.3(2) . . . . ?
N2 Rh3 C36 C40 67.4(2) . . . . ?
O6 Rh3 C36 C40 -120.2(4) . . . . ?
C37 Rh3 C36 C40 -117.4(3) . . . . ?
C38 Rh3 C36 C40 -79.9(2) . . . . ?
C39 Rh3 C36 C40 -36.8(2) . . . . ?
Li1 Rh3 C36 C40 -29.2(4) . . . . ?
O5 Rh3 C36 C37 -86.3(2) . . . . ?
N2 Rh3 C36 C37 -175.2(2) . . . . ?
O6 Rh3 C36 C37 -2.8(5) . . . . ?
C40 Rh3 C36 C37 117.4(3) . . . . ?
C38 Rh3 C36 C37 37.5(2) . . . . ?
C39 Rh3 C36 C37 80.7(2) . . . . ?
Li1 Rh3 C36 C37 88.2(3) . . . . ?
O5 Rh3 C36 C41 34.8(4) . . . . ?
N2 Rh3 C36 C41 -54.2(4) . . . . ?
O6 Rh3 C36 C41 118.2(4) . . . . ?
C37 Rh3 C36 C41 121.1(5) . . . . ?
C40 Rh3 C36 C41 -121.5(5) . . . . ?
C38 Rh3 C36 C41 158.6(4) . . . . ?
C39 Rh3 C36 C41 -158.3(4) . . . . ?
Li1 Rh3 C36 C41 -150.8(3) . . . . ?
C40 C36 C37 C38 -0.4(4) . . . . ?
C41 C36 C37 C38 176.2(4) . . . . ?
Rh3 C36 C37 C38 -62.2(2) . . . . ?
C40 C36 C37 C42 178.4(3) . . . . ?
C41 C36 C37 C42 -5.0(6) . . . . ?
Rh3 C36 C37 C42 116.6(4) . . . . ?
C40 C36 C37 Rh3 61.8(3) . . . . ?
C41 C36 C37 Rh3 -121.6(4) . . . . ?
O5 Rh3 C37 C38 -143.9(2) . . . . ?
N2 Rh3 C37 C38 127.0(3) . . . . ?
O6 Rh3 C37 C38 -63.5(2) . . . . ?
C36 Rh3 C37 C38 117.5(3) . . . . ?
C40 Rh3 C37 C38 79.6(2) . . . . ?
C39 Rh3 C37 C38 37.0(2) . . . . ?
Li1 Rh3 C37 C38 -19.4(3) . . . . ?
O5 Rh3 C37 C36 98.5(2) . . . . ?
N2 Rh3 C37 C36 9.5(4) . . . . ?
O6 Rh3 C37 C36 178.95(19) . . . . ?
C40 Rh3 C37 C36 -37.9(2) . . . . ?
C38 Rh3 C37 C36 -117.5(3) . . . . ?
C39 Rh3 C37 C36 -80.5(2) . . . . ?
Li1 Rh3 C37 C36 -136.9(2) . . . . ?
O5 Rh3 C37 C42 -20.9(4) . . . . ?
N2 Rh3 C37 C42 -109.9(4) . . . . ?
O6 Rh3 C37 C42 59.5(4) . . . . ?
C36 Rh3 C37 C42 -119.4(4) . . . . ?
C40 Rh3 C37 C42 -157.3(4) . . . . ?
C38 Rh3 C37 C42 123.1(4) . . . . ?
C39 Rh3 C37 C42 160.1(4) . . . . ?
Li1 Rh3 C37 C42 103.7(4) . . . . ?
C36 C37 C38 C39 0.8(4) . . . . ?
C42 C37 C38 C39 -178.0(3) . . . . ?
Rh3 C37 C38 C39 -60.1(2) . . . . ?
C36 C37 C38 C43 -179.6(4) . . . . ?
C42 C37 C38 C43 1.7(6) . . . . ?
Rh3 C37 C38 C43 119.5(4) . . . . ?
C36 C37 C38 Rh3 60.9(2) . . . . ?
C42 C37 C38 Rh3 -117.9(4) . . . . ?
O5 Rh3 C38 C37 45.3(3) . . . . ?
N2 Rh3 C38 C37 -132.0(3) . . . . ?
O6 Rh3 C38 C37 129.4(2) . . . . ?
C36 Rh3 C38 C37 -38.5(2) . . . . ?
C40 Rh3 C38 C37 -81.8(2) . . . . ?
C39 Rh3 C38 C37 -119.5(3) . . . . ?
Li1 Rh3 C38 C37 165.3(2) . . . . ?
O5 Rh3 C38 C39 164.78(18) . . . . ?
N2 Rh3 C38 C39 -12.4(4) . . . . ?
O6 Rh3 C38 C39 -111.0(2) . . . . ?
C36 Rh3 C38 C39 81.0(2) . . . . ?
C37 Rh3 C38 C39 119.5(3) . . . . ?
C40 Rh3 C38 C39 37.7(2) . . . . ?
Li1 Rh3 C38 C39 -75.2(2) . . . . ?
O5 Rh3 C38 C43 -77.2(4) . . . . ?
N2 Rh3 C38 C43 105.6(4) . . . . ?
O6 Rh3 C38 C43 7.0(4) . . . . ?
C36 Rh3 C38 C43 -160.9(4) . . . . ?
C37 Rh3 C38 C43 -122.4(4) . . . . ?
C40 Rh3 C38 C43 155.8(4) . . . . ?
C39 Rh3 C38 C43 118.1(4) . . . . ?
Li1 Rh3 C38 C43 42.9(4) . . . . ?
C37 C38 C39 C40 -0.8(4) . . . . ?
C43 C38 C39 C40 179.5(3) . . . . ?
Rh3 C38 C39 C40 -60.2(2) . . . . ?
C37 C38 C39 C44 -174.2(3) . . . . ?
C43 C38 C39 C44 6.1(6) . . . . ?
Rh3 C38 C39 C44 126.3(4) . . . . ?
C37 C38 C39 Rh3 59.4(2) . . . . ?
C43 C38 C39 Rh3 -120.2(3) . . . . ?
O5 Rh3 C39 C40 78.1(4) . . . . ?
N2 Rh3 C39 C40 -69.1(2) . . . . ?
O6 Rh3 C39 C40 -162.6(2) . . . . ?
C36 Rh3 C39 C40 37.2(2) . . . . ?
C37 Rh3 C39 C40 80.9(2) . . . . ?
C38 Rh3 C39 C40 117.5(3) . . . . ?
Li1 Rh3 C39 C40 -138.9(2) . . . . ?
O5 Rh3 C39 C38 -39.4(4) . . . . ?
N2 Rh3 C39 C38 173.4(2) . . . . ?
O6 Rh3 C39 C38 79.9(2) . . . . ?
C36 Rh3 C39 C38 -80.4(2) . . . . ?
C37 Rh3 C39 C38 -36.6(2) . . . . ?
C40 Rh3 C39 C38 -117.5(3) . . . . ?
Li1 Rh3 C39 C38 103.6(2) . . . . ?
O5 Rh3 C39 C44 -161.5(3) . . . . ?
N2 Rh3 C39 C44 51.3(4) . . . . ?
O6 Rh3 C39 C44 -42.2(4) . . . . ?
C36 Rh3 C39 C44 157.6(4) . . . . ?
C37 Rh3 C39 C44 -158.7(4) . . . . ?
C40 Rh3 C39 C44 120.4(5) . . . . ?
C38 Rh3 C39 C44 -122.1(5) . . . . ?
Li1 Rh3 C39 C44 -18.5(4) . . . . ?
C37 C36 C40 C39 -0.1(4) . . . . ?
C41 C36 C40 C39 -176.7(4) . . . . ?
Rh3 C36 C40 C39 61.3(3) . . . . ?
C37 C36 C40 C45 -179.5(4) . . . . ?
C41 C36 C40 C45 3.9(6) . . . . ?
Rh3 C36 C40 C45 -118.1(4) . . . . ?
C37 C36 C40 Rh3 -61.4(2) . . . . ?
C41 C36 C40 Rh3 121.9(4) . . . . ?
C38 C39 C40 C36 0.6(4) . . . . ?
C44 C39 C40 C36 174.1(3) . . . . ?
Rh3 C39 C40 C36 -60.1(3) . . . . ?
C38 C39 C40 C45 180.0(4) . . . . ?
C44 C39 C40 C45 -6.5(6) . . . . ?
Rh3 C39 C40 C45 119.3(4) . . . . ?
C38 C39 C40 Rh3 60.7(2) . . . . ?
C44 C39 C40 Rh3 -125.8(4) . . . . ?
O5 Rh3 C40 C36 -33.2(3) . . . . ?
N2 Rh3 C40 C36 -121.5(2) . . . . ?
O6 Rh3 C40 C36 149.9(2) . . . . ?
C37 Rh3 C40 C36 38.5(2) . . . . ?
C38 Rh3 C40 C36 81.2(2) . . . . ?
C39 Rh3 C40 C36 119.3(3) . . . . ?
Li1 Rh3 C40 C36 164.1(2) . . . . ?
O5 Rh3 C40 C39 -152.51(19) . . . . ?
N2 Rh3 C40 C39 119.3(2) . . . . ?
O6 Rh3 C40 C39 30.7(3) . . . . ?
C36 Rh3 C40 C39 -119.3(3) . . . . ?
C37 Rh3 C40 C39 -80.8(2) . . . . ?
C38 Rh3 C40 C39 -38.1(2) . . . . ?
Li1 Rh3 C40 C39 44.8(2) . . . . ?
O5 Rh3 C40 C45 87.5(4) . . . . ?
N2 Rh3 C40 C45 -0.7(3) . . . . ?
O6 Rh3 C40 C45 -89.3(4) . . . . ?
C36 Rh3 C40 C45 120.8(4) . . . . ?
C37 Rh3 C40 C45 159.2(4) . . . . ?
C38 Rh3 C40 C45 -158.1(4) . . . . ?
C39 Rh3 C40 C45 -120.0(4) . . . . ?
Li1 Rh3 C40 C45 -75.2(4) . . . . ?
C2 O2 Li1 F1 146.3(3) . . . . ?
Rh1 O2 Li1 F1 -79.9(3) . . . . ?
C2 O2 Li1 O6 -87.6(4) . . . . ?
Rh1 O2 Li1 O6 46.2(3) . . . . ?
C2 O2 Li1 O4 15.6(4) . . . . ?
Rh1 O2 Li1 O4 149.43(19) . . . . ?
C2 O2 Li1 Rh1 -133.8(4) . . . . ?
C2 O2 Li1 Rh3 -59.8(5) . . . . ?
Rh1 O2 Li1 Rh3 74.1(3) . . . . ?
C2 O2 Li1 Rh2 43.5(3) . . . . ?
Rh1 O2 Li1 Rh2 177.30(11) . . . . ?
C12 O6 Li1 F1 139.9(3) . . . . ?
Rh3 O6 Li1 F1 -88.6(3) . . . . ?
C12 O6 Li1 O2 14.7(4) . . . . ?
Rh3 O6 Li1 O2 146.12(19) . . . . ?
C12 O6 Li1 O4 -87.8(4) . . . . ?
Rh3 O6 Li1 O4 43.6(3) . . . . ?
C12 O6 Li1 Rh1 43.4(3) . . . . ?
Rh3 O6 Li1 Rh1 174.78(10) . . . . ?
C12 O6 Li1 Rh3 -131.4(3) . . . . ?
C12 O6 Li1 Rh2 -61.3(5) . . . . ?
Rh3 O6 Li1 Rh2 70.1(3) . . . . ?
C7 O4 Li1 F1 149.7(3) . . . . ?
Rh2 O4 Li1 F1 -82.0(3) . . . . ?
C7 O4 Li1 O2 -82.9(4) . . . . ?
Rh2 O4 Li1 O2 45.4(3) . . . . ?
C7 O4 Li1 O6 19.8(4) . . . . ?
Rh2 O4 Li1 O6 148.06(19) . . . . ?
C7 O4 Li1 Rh1 -57.0(5) . . . . ?
Rh2 O4 Li1 Rh1 71.3(3) . . . . ?
C7 O4 Li1 Rh3 47.0(3) . . . . ?
Rh2 O4 Li1 Rh3 175.28(10) . . . . ?
C7 O4 Li1 Rh2 -128.3(3) . . . . ?
O1 Rh1 Li1 F1 141.7(2) . . . . ?
C16 Rh1 Li1 F1 -24.1(5) . . . . ?
N3 Rh1 Li1 F1 -140.3(3) . . . . ?
O2 Rh1 Li1 F1 113.9(3) . . . . ?
C17 Rh1 Li1 F1 25.5(3) . . . . ?
C20 Rh1 Li1 F1 -53.7(3) . . . . ?
C19 Rh1 Li1 F1 -29.9(3) . . . . ?
C18 Rh1 Li1 F1 8.4(3) . . . . ?
O1 Rh1 Li1 O2 27.8(2) . . . . ?
C16 Rh1 Li1 O2 -138.0(3) . . . . ?
N3 Rh1 Li1 O2 105.8(2) . . . . ?
C17 Rh1 Li1 O2 -88.4(2) . . . . ?
C20 Rh1 Li1 O2 -167.60(19) . . . . ?
C19 Rh1 Li1 O2 -143.8(2) . . . . ?
C18 Rh1 Li1 O2 -105.4(2) . . . . ?
O1 Rh1 Li1 O6 -104.18(17) . . . . ?
C16 Rh1 Li1 O6 90.0(3) . . . . ?
N3 Rh1 Li1 O6 -26.18(16) . . . . ?
O2 Rh1 Li1 O6 -132.0(3) . . . . ?
C17 Rh1 Li1 O6 139.66(17) . . . . ?
C20 Rh1 Li1 O6 60.4(2) . . . . ?
C19 Rh1 Li1 O6 84.24(19) . . . . ?
C18 Rh1 Li1 O6 122.58(19) . . . . ?
O1 Rh1 Li1 O4 -14.9(4) . . . . ?
C16 Rh1 Li1 O4 179.3(3) . . . . ?
N3 Rh1 Li1 O4 63.1(3) . . . . ?
O2 Rh1 Li1 O4 -42.7(3) . . . . ?
C17 Rh1 Li1 O4 -131.0(3) . . . . ?
C20 Rh1 Li1 O4 149.8(3) . . . . ?
C19 Rh1 Li1 O4 173.6(4) . . . . ?
C18 Rh1 Li1 O4 -148.1(3) . . . . ?
O1 Rh1 Li1 Rh3 -100.62(17) . . . . ?
C16 Rh1 Li1 Rh3 93.6(3) . . . . ?
N3 Rh1 Li1 Rh3 -22.62(15) . . . . ?
O2 Rh1 Li1 Rh3 -128.4(3) . . . . ?
C17 Rh1 Li1 Rh3 143.22(16) . . . . ?
C20 Rh1 Li1 Rh3 64.0(2) . . . . ?
C19 Rh1 Li1 Rh3 87.79(18) . . . . ?
C18 Rh1 Li1 Rh3 126.14(18) . . . . ?
O1 Rh1 Li1 Rh2 25.0(2) . . . . ?
C16 Rh1 Li1 Rh2 -140.8(3) . . . . ?
N3 Rh1 Li1 Rh2 103.02(18) . . . . ?
O2 Rh1 Li1 Rh2 -2.78(11) . . . . ?
C17 Rh1 Li1 Rh2 -91.1(2) . . . . ?
C20 Rh1 Li1 Rh2 -170.37(16) . . . . ?
C19 Rh1 Li1 Rh2 -146.57(19) . . . . ?
C18 Rh1 Li1 Rh2 -108.23(18) . . . . ?
O5 Rh3 Li1 F1 135.0(2) . . . . ?
N2 Rh3 Li1 F1 -146.7(3) . . . . ?
O6 Rh3 Li1 F1 108.6(3) . . . . ?
C36 Rh3 Li1 F1 -39.0(4) . . . . ?
C37 Rh3 Li1 F1 17.7(4) . . . . ?
C40 Rh3 Li1 F1 -58.4(3) . . . . ?
C38 Rh3 Li1 F1 5.8(3) . . . . ?
C39 Rh3 Li1 F1 -32.1(3) . . . . ?
O5 Rh3 Li1 O2 -20.1(4) . . . . ?
N2 Rh3 Li1 O2 58.2(3) . . . . ?
O6 Rh3 Li1 O2 -46.5(3) . . . . ?
C36 Rh3 Li1 O2 165.9(3) . . . . ?
C37 Rh3 Li1 O2 -137.4(3) . . . . ?
C40 Rh3 Li1 O2 146.5(3) . . . . ?
C38 Rh3 Li1 O2 -149.3(3) . . . . ?
C39 Rh3 Li1 O2 172.8(3) . . . . ?
O5 Rh3 Li1 O6 26.5(2) . . . . ?
N2 Rh3 Li1 O6 104.7(2) . . . . ?
C36 Rh3 Li1 O6 -147.5(2) . . . . ?
C37 Rh3 Li1 O6 -90.8(2) . . . . ?
C40 Rh3 Li1 O6 -166.96(18) . . . . ?
C38 Rh3 Li1 O6 -102.8(2) . . . . ?
C39 Rh3 Li1 O6 -140.7(2) . . . . ?
O5 Rh3 Li1 O4 -108.25(17) . . . . ?
N2 Rh3 Li1 O4 -30.04(16) . . . . ?
O6 Rh3 Li1 O4 -134.7(3) . . . . ?
C36 Rh3 Li1 O4 77.7(3) . . . . ?
C37 Rh3 Li1 O4 134.44(18) . . . . ?
C40 Rh3 Li1 O4 58.3(2) . . . . ?
C38 Rh3 Li1 O4 122.45(19) . . . . ?
C39 Rh3 Li1 O4 84.59(19) . . . . ?
O5 Rh3 Li1 Rh1 21.1(2) . . . . ?
N2 Rh3 Li1 Rh1 99.32(17) . . . . ?
O6 Rh3 Li1 Rh1 -5.39(11) . . . . ?
C36 Rh3 Li1 Rh1 -152.9(2) . . . . ?
C37 Rh3 Li1 Rh1 -96.2(2) . . . . ?
C40 Rh3 Li1 Rh1 -172.34(16) . . . . ?
C38 Rh3 Li1 Rh1 -108.19(18) . . . . ?
C39 Rh3 Li1 Rh1 -146.04(18) . . . . ?
O5 Rh3 Li1 Rh2 -105.08(17) . . . . ?
N2 Rh3 Li1 Rh2 -26.87(15) . . . . ?
O6 Rh3 Li1 Rh2 -131.6(3) . . . . ?
C36 Rh3 Li1 Rh2 80.9(3) . . . . ?
C37 Rh3 Li1 Rh2 137.61(16) . . . . ?
C40 Rh3 Li1 Rh2 61.5(2) . . . . ?
C38 Rh3 Li1 Rh2 125.62(18) . . . . ?
C39 Rh3 Li1 Rh2 87.77(18) . . . . ?
O3 Rh2 Li1 F1 144.7(2) . . . . ?
C26 Rh2 Li1 F1 -10.2(5) . . . . ?
N1 Rh2 Li1 F1 -137.4(3) . . . . ?
C30 Rh2 Li1 F1 27.6(3) . . . . ?
C27 Rh2 Li1 F1 -52.4(3) . . . . ?
O4 Rh2 Li1 F1 115.6(3) . . . . ?
C28 Rh2 Li1 F1 -32.9(3) . . . . ?
C29 Rh2 Li1 F1 5.6(3) . . . . ?
O3 Rh2 Li1 O2 -103.71(18) . . . . ?
C26 Rh2 Li1 O2 101.4(3) . . . . ?
N1 Rh2 Li1 O2 -25.85(16) . . . . ?
C30 Rh2 Li1 O2 139.19(17) . . . . ?
C27 Rh2 Li1 O2 59.1(2) . . . . ?
O4 Rh2 Li1 O2 -132.8(3) . . . . ?
C28 Rh2 Li1 O2 78.64(19) . . . . ?
C29 Rh2 Li1 O2 117.13(19) . . . . ?
O3 Rh2 Li1 O6 -15.3(4) . . . . ?
C26 Rh2 Li1 O6 -170.2(3) . . . . ?
N1 Rh2 Li1 O6 62.5(3) . . . . ?
C30 Rh2 Li1 O6 -132.4(3) . . . . ?
C27 Rh2 Li1 O6 147.5(3) . . . . ?
O4 Rh2 Li1 O6 -44.4(3) . . . . ?
C28 Rh2 Li1 O6 167.0(4) . . . . ?
C29 Rh2 Li1 O6 -154.5(4) . . . . ?
O3 Rh2 Li1 O4 29.1(2) . . . . ?
C26 Rh2 Li1 O4 -125.8(3) . . . . ?
N1 Rh2 Li1 O4 106.9(2) . . . . ?
C30 Rh2 Li1 O4 -88.0(2) . . . . ?
C27 Rh2 Li1 O4 -168.06(18) . . . . ?
C28 Rh2 Li1 O4 -148.6(2) . . . . ?
C29 Rh2 Li1 O4 -110.1(2) . . . . ?
O3 Rh2 Li1 Rh1 -101.86(17) . . . . ?
C26 Rh2 Li1 Rh1 103.3(3) . . . . ?
N1 Rh2 Li1 Rh1 -24.00(15) . . . . ?
C30 Rh2 Li1 Rh1 141.04(16) . . . . ?
C27 Rh2 Li1 Rh1 61.0(2) . . . . ?
O4 Rh2 Li1 Rh1 -131.0(3) . . . . ?
C28 Rh2 Li1 Rh1 80.48(18) . . . . ?
C29 Rh2 Li1 Rh1 118.98(18) . . . . ?
O3 Rh2 Li1 Rh3 24.3(2) . . . . ?
C26 Rh2 Li1 Rh3 -130.6(3) . . . . ?
N1 Rh2 Li1 Rh3 102.13(18) . . . . ?
C30 Rh2 Li1 Rh3 -92.8(2) . . . . ?
C27 Rh2 Li1 Rh3 -172.88(15) . . . . ?
O4 Rh2 Li1 Rh3 -4.82(11) . . . . ?
C28 Rh2 Li1 Rh3 -153.39(18) . . . . ?
C29 Rh2 Li1 Rh3 -114.89(18) . . . . ?
C51 C46 C47 C48 -0.3(8) . . . . ?
C46 C47 C48 C49 -1.1(8) . . . . ?
C47 C48 C49 C50 1.9(10) . . . . ?
C48 C49 C50 C51 -1.2(10) . . . . ?
C47 C46 C51 C50 1.0(7) . . . . ?
C49 C50 C51 C46 -0.2(9) . . . . ?
C53 C52 C53 C54 0.4(3) 2 . . . ?
C52 C53 C54 C55 -0.8(6) . . . . ?
C53 C54 C55 C54 0.4(3) . . . 2 ?
